data_7107848
loop_
_publ_author_name
'Xin Xu'
'Roland Frohlich'
'Constantin G. Daniliuc'
'Gerald Kehr'
'Gerhard Erker'

_publ_section_title
;
 Reactions of a methylzirconocene cation with phosphinoalkynes: an
 alternative pathway for generating Cp2Zr(II) systems
;
_journal_name_full Chem.Commun.
_journal_page_first 6109
_journal_paper_doi 10.1039/c2cc31883k
_journal_volume 48
_journal_year 2012
_chemical_formula_sum 'C56 H39 B Cl2 F20 P2 Zr'
_chemical_formula_weight 1326.74
_chemical_name_systematic
;
?
;
_space_group_IT_number 29
_symmetry_cell_setting orthorhombic
_symmetry_space_group_name_Hall 'P 2c -2ac'
_symmetry_space_group_name_H-M 'P c a 21'
_atom_sites_solution_hydrogens geom
_atom_sites_solution_primary direct
_atom_sites_solution_secondary difmap
_audit_creation_method SHELXL-97
_cell_angle_alpha 90.00
_cell_angle_beta 90.00
_cell_angle_gamma 90.00
_cell_formula_units_Z 8
_cell_length_a 19.0797(2)
_cell_length_b 14.57420(10)
_cell_length_c 39.3043(4)
_cell_measurement_reflns_used 24526
_cell_measurement_temperature 223(2)
_cell_measurement_theta_max 27.88
_cell_measurement_theta_min 4.08
_cell_volume 10929.40(18)
_computing_cell_refinement 'Collect (Nonius B.V., 1998)'
_computing_data_collection 'Collect (Nonius B.V., 1998)'
_computing_data_reduction 'Denzo-SMN (Otwinowski & Minor, 1997)'
_computing_molecular_graphics 'XP (BrukerAXS, 2000)'
_computing_publication_material 'SHELXL-97 (Sheldrick, 1997)'
_computing_structure_refinement 'SHELXL-97 (Sheldrick, 1997)'
_computing_structure_solution 'SHELXS-97 (Sheldrick, 1990)'
_diffrn_ambient_temperature 223(2)
_diffrn_measured_fraction_theta_full 0.995
_diffrn_measured_fraction_theta_max 0.995
_diffrn_measurement_device_type 'Nonius KappaCCD APEXII'
_diffrn_measurement_method '\w and \f scans'
_diffrn_radiation_monochromator 'Montel mirror'
_diffrn_radiation_source 'rotating anode Nonius FR591'
_diffrn_radiation_type MoK\a
_diffrn_radiation_wavelength 0.71073
_diffrn_reflns_av_R_equivalents 0.053
_diffrn_reflns_av_sigmaI/netI 0.0316
_diffrn_reflns_limit_h_max 25
_diffrn_reflns_limit_h_min -25
_diffrn_reflns_limit_k_max 19
_diffrn_reflns_limit_k_min -19
_diffrn_reflns_limit_l_max 51
_diffrn_reflns_limit_l_min -51
_diffrn_reflns_number 93031
_diffrn_reflns_theta_full 27.87
_diffrn_reflns_theta_max 27.87
_diffrn_reflns_theta_min 4.08
_exptl_absorpt_coefficient_mu 0.465
_exptl_absorpt_correction_T_max 0.9335
_exptl_absorpt_correction_T_min 0.8431
_exptl_absorpt_correction_type multi-scan
_exptl_absorpt_process_details 'Denzo (Otwinowski, Borek, Majewski & Minor, 2003)'
_exptl_crystal_colour colourless
_exptl_crystal_density_diffrn 1.613
_exptl_crystal_density_method 'not measured'
_exptl_crystal_description column
_exptl_crystal_F_000 5312
_exptl_crystal_size_max 0.38
_exptl_crystal_size_mid 0.20
_exptl_crystal_size_min 0.15
_refine_diff_density_max 0.945
_refine_diff_density_min -0.574
_refine_diff_density_rms 0.056
_refine_ls_abs_structure_details 'Flack H D (1983), Acta Cryst. A39, 876-881'
_refine_ls_abs_structure_Flack 0.50(2)
_refine_ls_extinction_method none
_refine_ls_goodness_of_fit_ref 1.081
_refine_ls_hydrogen_treatment constr
_refine_ls_matrix_type full
_refine_ls_number_parameters 1488
_refine_ls_number_reflns 24883
_refine_ls_number_restraints 44
_refine_ls_restrained_S_all 1.094
_refine_ls_R_factor_all 0.0639
_refine_ls_R_factor_gt 0.0500
_refine_ls_shift/su_max 0.002
_refine_ls_shift/su_mean 0.000
_refine_ls_structure_factor_coef Fsqd
_refine_ls_weighting_details 'calc w=1/[\s^2^(Fo^2^)+(0.0231P)^2^+15.0589P] where P=(Fo^2^+2Fc^2^)/3'
_refine_ls_weighting_scheme calc
_refine_ls_wR_factor_gt 0.0964
_refine_ls_wR_factor_ref 0.1046
_reflns_number_gt 21569
_reflns_number_total 24883
_reflns_threshold_expression >2sigma(I)
_cod_data_source_file c2cc31883k.txt
_cod_data_source_block erk6342
_cod_original_sg_symbol_H-M Pca21
_cod_database_code 7107848

loop_
_symmetry_equiv_pos_as_xyz
'x, y, z'
'-x, -y, z+1/2'
'x+1/2, -y, z'
'-x+1/2, y, z+1/2'

loop_
_atom_site_label
_atom_site_type_symbol
_atom_site_fract_x
_atom_site_fract_y
_atom_site_fract_z
_atom_site_U_iso_or_equiv
_atom_site_adp_type
_atom_site_occupancy
_atom_site_symmetry_multiplicity
_atom_site_calc_flag
_atom_site_refinement_flags
Zr1A Zr 0.921633(19) 0.11319(2) 0.911059(10) 0.03520(8) Uani 1 1 d .
P2A P 1.02610(5) -0.09701(7) 0.94492(3) 0.0383(2) Uani 1 1 d .
P1A P 0.95628(7) 0.20702(9) 0.85356(3) 0.0490(3) Uani 1 1 d .
B1A B 0.6972(2) 0.5159(3) 0.95180(12) 0.0386(10) Uani 1 1 d .
C1A C 0.9899(2) -0.0079(3) 0.92055(11) 0.0379(9) Uani 1 1 d .
C2A C 1.0094(2) 0.0225(3) 0.89050(11) 0.0426(9) Uani 1 1 d .
C10A C 0.8018(2) 0.0614(4) 0.92736(16) 0.0651(14) Uani 1 1 d .
H10A H 0.7912 0.0641 0.9507 0.078 Uiso 1 1 calc R
C11A C 0.7904(2) 0.1313(4) 0.90402(18) 0.0663(15) Uani 1 1 d .
H11A H 0.7705 0.1891 0.9085 0.080 Uiso 1 1 calc R
C12A C 0.8145(3) 0.0990(4) 0.87219(16) 0.0684(16) Uani 1 1 d .
H12A H 0.8132 0.1317 0.8516 0.082 Uiso 1 1 calc R
C13A C 0.8405(3) 0.0103(4) 0.87657(16) 0.0651(15) Uani 1 1 d .
H13A H 0.8604 -0.0268 0.8596 0.078 Uiso 1 1 calc R
C14A C 0.8315(3) -0.0135(3) 0.91063(17) 0.0614(13) Uani 1 1 d .
H14A H 0.8434 -0.0701 0.9206 0.074 Uiso 1 1 calc R
C15A C 0.9116(3) 0.1815(3) 0.96988(12) 0.0521(11) Uani 1 1 d .
H15A H 0.8797 0.1539 0.9849 0.063 Uiso 1 1 calc R
C16A C 0.9821(2) 0.1573(3) 0.96566(11) 0.0446(10) Uani 1 1 d .
H16A H 1.0058 0.1109 0.9776 0.053 Uiso 1 1 calc R
C17A C 1.0111(3) 0.2137(3) 0.94079(12) 0.0508(11) Uani 1 1 d .
H17A H 1.0575 0.2118 0.9328 0.061 Uiso 1 1 calc R
C18A C 0.9583(3) 0.2739(3) 0.92991(13) 0.0592(13) Uani 1 1 d .
H18A H 0.9633 0.3200 0.9134 0.071 Uiso 1 1 calc R
C19A C 0.8973(3) 0.2542(3) 0.94765(14) 0.0596(13) Uani 1 1 d .
H19A H 0.8540 0.2842 0.9452 0.071 Uiso 1 1 calc R
C21A C 1.0623(3) -0.0085(4) 0.86595(12) 0.0644(15) Uani 1 1 d .
C22A C 1.1283(4) 0.0233(6) 0.86658(18) 0.101(3) Uani 1 1 d .
H22A H 1.1417 0.0667 0.8830 0.121 Uiso 1 1 calc R
H22B H 1.1612 0.0023 0.8506 0.121 Uiso 1 1 calc R
C23 C 1.0376(5) -0.0772(5) 0.84004(16) 0.106(3) Uani 1 1 d .
H23A H 1.0776 -0.1023 0.8280 0.159 Uiso 1 1 calc R
H23B H 1.0066 -0.0472 0.8239 0.159 Uiso 1 1 calc R
H23C H 1.0125 -0.1263 0.8514 0.159 Uiso 1 1 calc R
C31A C 0.9035(3) 0.3083(4) 0.84333(15) 0.0730(16) Uani 1 1 d .
H31A H 0.8574 0.2891 0.8358 0.109 Uiso 1 1 calc R
H31B H 0.9262 0.3429 0.8254 0.109 Uiso 1 1 calc R
H31C H 0.8990 0.3465 0.8634 0.109 Uiso 1 1 calc R
C32A C 0.9541(4) 0.1433(4) 0.81366(13) 0.0767(17) Uani 1 1 d .
H32A H 0.9613 0.1852 0.7948 0.115 Uiso 1 1 calc R
H32B H 0.9090 0.1134 0.8112 0.115 Uiso 1 1 calc R
H32C H 0.9910 0.0974 0.8137 0.115 Uiso 1 1 calc R
C33A C 1.0448(3) 0.2533(4) 0.85252(15) 0.0691(15) Uani 1 1 d .
H33A H 1.0528 0.2836 0.8309 0.104 Uiso 1 1 calc R
H33B H 1.0783 0.2038 0.8553 0.104 Uiso 1 1 calc R
H33C H 1.0506 0.2972 0.8709 0.104 Uiso 1 1 calc R
C34A C 1.0690(3) -0.1853(3) 0.92026(12) 0.0562(12) Uani 1 1 d .
H34A H 1.1052 -0.1578 0.9063 0.084 Uiso 1 1 calc R
H34B H 1.0349 -0.2155 0.9058 0.084 Uiso 1 1 calc R
H34C H 1.0900 -0.2299 0.9355 0.084 Uiso 1 1 calc R
C41A C 0.9619(2) -0.1513(3) 0.97148(11) 0.0425(9) Uani 1 1 d .
C42A C 0.9144(2) -0.0955(3) 0.98864(13) 0.0533(11) Uani 1 1 d .
H42A H 0.9139 -0.0319 0.9846 0.064 Uiso 1 1 calc R
C43A C 0.8679(3) -0.1336(4) 1.01164(16) 0.0693(15) Uani 1 1 d .
H43A H 0.8364 -0.0959 1.0236 0.083 Uiso 1 1 calc R
C44A C 0.8678(4) -0.2265(5) 1.01681(17) 0.0836(19) Uani 1 1 d .
H44A H 0.8353 -0.2525 1.0319 0.100 Uiso 1 1 calc R
C45A C 0.9145(4) -0.2820(4) 1.00025(18) 0.0820(18) Uani 1 1 d .
H45A H 0.9146 -0.3456 1.0043 0.098 Uiso 1 1 calc R
C46A C 0.9617(3) -0.2435(3) 0.97746(14) 0.0611(13) Uani 1 1 d .
H46A H 0.9938 -0.2814 0.9660 0.073 Uiso 1 1 calc R
C51A C 1.0907(2) -0.0496(3) 0.97353(11) 0.0413(9) Uani 1 1 d .
C52A C 1.0960(3) -0.0817(4) 1.00673(12) 0.0626(14) Uani 1 1 d .
H52A H 1.0660 -0.1285 1.0144 0.075 Uiso 1 1 calc R
C53A C 1.1454(3) -0.0449(5) 1.02840(13) 0.082(2) Uani 1 1 d .
H53A H 1.1497 -0.0670 1.0508 0.099 Uiso 1 1 calc R
C54A C 1.1881(3) 0.0242(5) 1.01717(16) 0.0733(17) Uani 1 1 d .
H54A H 1.2208 0.0502 1.0322 0.088 Uiso 1 1 calc R
C55A C 1.1842(3) 0.0564(4) 0.98422(16) 0.0652(14) Uani 1 1 d .
H55A H 1.2145 0.1030 0.9767 0.078 Uiso 1 1 calc R
C56A C 1.1349(2) 0.0191(3) 0.96257(14) 0.0543(12) Uani 1 1 d .
H56A H 1.1315 0.0407 0.9401 0.065 Uiso 1 1 calc R
C61A C 0.7548(2) 0.5855(3) 0.93449(11) 0.0408(9) Uani 1 1 d .
C62A C 0.7327(2) 0.6618(3) 0.91560(12) 0.0465(10) Uani 1 1 d .
F62A F 0.66325(13) 0.67929(17) 0.91312(8) 0.0551(6) Uani 1 1 d .
C63A C 0.7768(3) 0.7229(3) 0.89956(13) 0.0531(11) Uani 1 1 d .
F63A F 0.75065(18) 0.7950(2) 0.88272(9) 0.0747(9) Uani 1 1 d .
C64A C 0.8481(3) 0.7080(3) 0.90058(13) 0.0572(12) Uani 1 1 d .
F64A F 0.89213(18) 0.7661(2) 0.88468(9) 0.0788(10) Uani 1 1 d .
C65A C 0.8734(2) 0.6326(3) 0.91722(13) 0.0514(11) Uani 1 1 d .
F65A F 0.94215(14) 0.6163(2) 0.91810(8) 0.0676(8) Uani 1 1 d .
C66A C 0.8271(2) 0.5733(3) 0.93353(11) 0.0441(9) Uani 1 1 d .
F66A F 0.85741(13) 0.50212(19) 0.94971(7) 0.0543(6) Uani 1 1 d .
C71A C 0.7330(2) 0.4465(3) 0.98050(11) 0.0409(9) Uani 1 1 d .
C72A C 0.7710(2) 0.4852(3) 1.00713(11) 0.0439(9) Uani 1 1 d .
F72A F 0.78153(14) 0.57718(18) 1.00751(7) 0.0524(6) Uani 1 1 d .
C73A C 0.8008(2) 0.4363(3) 1.03335(11) 0.0490(10) Uani 1 1 d .
F73A F 0.83720(16) 0.4806(2) 1.05786(7) 0.0685(8) Uani 1 1 d .
C74A C 0.7921(3) 0.3440(4) 1.03471(12) 0.0579(13) Uani 1 1 d .
F74A F 0.8202(2) 0.2948(3) 1.06040(8) 0.0854(11) Uani 1 1 d .
C75A C 0.7546(3) 0.3010(3) 1.00978(13) 0.0563(12) Uani 1 1 d .
F75A F 0.7464(2) 0.2099(2) 1.01010(9) 0.0833(10) Uani 1 1 d .
C76A C 0.7255(2) 0.3528(3) 0.98385(12) 0.0491(10) Uani 1 1 d .
F76A F 0.68828(16) 0.30344(18) 0.96051(8) 0.0631(8) Uani 1 1 d .
C81A C 0.6360(2) 0.5675(3) 0.97497(11) 0.0407(9) Uani 1 1 d .
C82A C 0.6370(2) 0.6559(3) 0.98762(11) 0.0428(9) Uani 1 1 d .
F82A F 0.69141(13) 0.71306(16) 0.98127(7) 0.0507(6) Uani 1 1 d .
C83A C 0.5855(2) 0.6942(3) 1.00816(11) 0.0454(10) Uani 1 1 d .
F83A F 0.59136(15) 0.78033(18) 1.01978(7) 0.0569(7) Uani 1 1 d .
C84A C 0.5284(2) 0.6425(4) 1.01686(11) 0.0513(11) Uani 1 1 d .
F84A F 0.47697(15) 0.6782(2) 1.03641(7) 0.0694(8) Uani 1 1 d .
C85A C 0.5238(2) 0.5536(4) 1.00539(12) 0.0536(11) Uani 1 1 d .
F85A F 0.46862(15) 0.5016(2) 1.01396(8) 0.0753(9) Uani 1 1 d .
C86A C 0.5775(2) 0.5188(3) 0.98564(12) 0.0471(10) Uani 1 1 d .
F86A F 0.57011(14) 0.42957(19) 0.97592(8) 0.0585(7) Uani 1 1 d .
C91A C 0.6634(2) 0.4632(3) 0.91808(10) 0.0410(9) Uani 1 1 d .
C92A C 0.7032(2) 0.4009(3) 0.89997(11) 0.0473(10) Uani 1 1 d .
F92A F 0.76979(13) 0.38171(17) 0.91025(8) 0.0554(6) Uani 1 1 d .
C93A C 0.6806(3) 0.3552(3) 0.87104(12) 0.0558(12) Uani 1 1 d .
F93A F 0.72317(19) 0.2952(2) 0.85492(8) 0.0764(9) Uani 1 1 d .
C94A C 0.6163(3) 0.3740(4) 0.85829(12) 0.0579(12) Uani 1 1 d .
F94A F 0.59364(19) 0.3310(3) 0.82981(8) 0.0834(10) Uani 1 1 d .
C95A C 0.5753(3) 0.4388(4) 0.87363(13) 0.0561(12) Uani 1 1 d .
F95A F 0.51248(16) 0.4607(3) 0.86047(8) 0.0768(9) Uani 1 1 d .
C96A C 0.5987(2) 0.4808(3) 0.90302(11) 0.0451(10) Uani 1 1 d .
F96A F 0.55452(13) 0.54368(19) 0.91636(7) 0.0566(7) Uani 1 1 d .
Zr1B Zr 0.794954(17) 0.62242(2) 0.670712(9) 0.03116(7) Uani 1 1 d .
P2B P 0.90767(6) 0.40989(7) 0.69320(3) 0.0383(2) Uani 1 1 d .
P1B P 0.81552(6) 0.72428(8) 0.61398(3) 0.0400(2) Uani 1 1 d .
B1B B 0.0738(2) -0.0170(3) 0.70458(12) 0.0346(9) Uani 1 1 d .
C1B C 0.86486(19) 0.4990(2) 0.67206(11) 0.0352(7) Uani 1 1 d .
C2B C 0.8736(2) 0.5328(3) 0.64133(10) 0.0389(9) Uani 1 1 d .
C10B C 0.8644(2) 0.6576(3) 0.72395(11) 0.0448(10) Uani 1 1 d .
H10B H 0.8874 0.6085 0.7347 0.054 Uiso 1 1 calc R
C11B C 0.8923(2) 0.7136(3) 0.69829(11) 0.0463(10) Uani 1 1 d .
H11B H 0.9372 0.7082 0.6886 0.056 Uiso 1 1 calc R
C12B C 0.8419(3) 0.7784(3) 0.68963(11) 0.0475(10) Uani 1 1 d .
H12B H 0.8474 0.8251 0.6733 0.057 Uiso 1 1 calc R
C13B C 0.7824(2) 0.7630(3) 0.70900(11) 0.0460(10) Uani 1 1 d .
H13B H 0.7404 0.7966 0.7078 0.055 Uiso 1 1 calc R
C14B C 0.7957(2) 0.6880(3) 0.73076(11) 0.0456(10) Uani 1 1 d .
H14B H 0.7646 0.6629 0.7468 0.055 Uiso 1 1 calc R
C15B C 0.7054(2) 0.4951(3) 0.67289(13) 0.0474(9) Uani 1 1 d .
H15B H 0.7203 0.4368 0.6801 0.057 Uiso 1 1 calc R
C16B C 0.6809(2) 0.5657(3) 0.69374(13) 0.0522(11) Uani 1 1 d .
H16B H 0.6769 0.5636 0.7176 0.063 Uiso 1 1 calc R
C17B C 0.6632(2) 0.6401(3) 0.67300(17) 0.0594(13) Uani 1 1 d .
H17B H 0.6450 0.6966 0.6804 0.071 Uiso 1 1 calc R
C18B C 0.6772(2) 0.6160(4) 0.63960(15) 0.0579(13) Uani 1 1 d .
H18B H 0.6700 0.6533 0.6204 0.070 Uiso 1 1 calc R
C19B C 0.7039(2) 0.5266(3) 0.63941(13) 0.0516(11) Uani 1 1 d .
H19B H 0.7182 0.4936 0.6201 0.062 Uiso 1 1 calc R
C21B C 0.9149(3) 0.5027(3) 0.61188(11) 0.0500(11) Uani 1 1 d .
C22B C 0.9794(3) 0.5303(4) 0.60542(15) 0.0692(15) Uani 1 1 d .
H22C H 1.0017 0.5718 0.6202 0.083 Uiso 1 1 calc R
H22D H 1.0030 0.5084 0.5861 0.083 Uiso 1 1 calc R
C23B C 0.8780(3) 0.4364(4) 0.58854(13) 0.0712(16) Uani 1 1 d .
H23D H 0.9091 0.4194 0.5701 0.107 Uiso 1 1 calc R
H23E H 0.8363 0.4653 0.5793 0.107 Uiso 1 1 calc R
H23F H 0.8647 0.3820 0.6012 0.107 Uiso 1 1 calc R
C31B C 0.7675(3) 0.8321(3) 0.60932(14) 0.0598(13) Uani 1 1 d .
H31D H 0.7178 0.8193 0.6070 0.090 Uiso 1 1 calc R
H31E H 0.7840 0.8643 0.5893 0.090 Uiso 1 1 calc R
H31F H 0.7751 0.8700 0.6293 0.090 Uiso 1 1 calc R
C32B C 0.9059(2) 0.7617(3) 0.60721(12) 0.0527(11) Uani 1 1 d .
H32D H 0.9091 0.7943 0.5857 0.079 Uiso 1 1 calc R
H32E H 0.9365 0.7087 0.6067 0.079 Uiso 1 1 calc R
H32F H 0.9199 0.8022 0.6256 0.079 Uiso 1 1 calc R
C33B C 0.7958(3) 0.6676(4) 0.57388(11) 0.0549(11) Uani 1 1 d .
H33D H 0.7979 0.7120 0.5555 0.082 Uiso 1 1 calc R
H33E H 0.7492 0.6413 0.5749 0.082 Uiso 1 1 calc R
H33F H 0.8299 0.6194 0.5698 0.082 Uiso 1 1 calc R
C34B C 0.9502(3) 0.3290(3) 0.66547(13) 0.0556(12) Uani 1 1 d .
H34D H 0.9805 0.3617 0.6498 0.083 Uiso 1 1 calc R
H34E H 0.9151 0.2952 0.6528 0.083 Uiso 1 1 calc R
H34F H 0.9779 0.2866 0.6789 0.083 Uiso 1 1 calc R
C41B C 0.8494(2) 0.3483(3) 0.72075(10) 0.0390(9) Uani 1 1 d .
C42B C 0.8022(2) 0.3977(3) 0.74095(12) 0.0515(11) Uani 1 1 d .
H42B H 0.8006 0.4621 0.7395 0.062 Uiso 1 1 calc R
C43B C 0.7582(3) 0.3520(4) 0.76293(14) 0.0592(12) Uani 1 1 d .
H43B H 0.7268 0.3852 0.7766 0.071 Uiso 1 1 calc R
C44B C 0.7602(3) 0.2576(4) 0.76490(13) 0.0608(13) Uani 1 1 d .
H44B H 0.7292 0.2266 0.7796 0.073 Uiso 1 1 calc R
C45B C 0.8067(3) 0.2088(3) 0.74572(15) 0.0642(14) Uani 1 1 d .
H45B H 0.8081 0.1445 0.7473 0.077 Uiso 1 1 calc R
C46B C 0.8517(3) 0.2544(3) 0.72399(13) 0.0537(11) Uani 1 1 d .
H46B H 0.8844 0.2207 0.7112 0.064 Uiso 1 1 calc R
C51B C 0.9741(2) 0.4628(3) 0.71940(11) 0.0437(9) Uani 1 1 d .
C52B C 0.9803(3) 0.4420(4) 0.75346(13) 0.0589(12) Uani 1 1 d .
H52B H 0.9528 0.3955 0.7632 0.071 Uiso 1 1 calc R
C53B C 1.0279(3) 0.4909(4) 0.77320(15) 0.0735(16) Uani 1 1 d .
H53B H 1.0323 0.4776 0.7965 0.088 Uiso 1 1 calc R
C54B C 1.0681(3) 0.5574(4) 0.75910(17) 0.0699(16) Uani 1 1 d .
H54B H 1.0987 0.5916 0.7729 0.084 Uiso 1 1 calc R
C55B C 1.0644(3) 0.5755(4) 0.72488(16) 0.0633(14) Uani 1 1 d .
H55B H 1.0943 0.6196 0.7152 0.076 Uiso 1 1 calc R
C56B C 1.0167(2) 0.5290(3) 0.70463(14) 0.0514(11) Uani 1 1 d .
H56B H 1.0134 0.5420 0.6813 0.062 Uiso 1 1 calc R
C61B C 0.0151(2) -0.0698(2) 0.72884(10) 0.0351(8) Uani 1 1 d .
C62B C -0.0456(2) -0.0241(3) 0.73839(10) 0.0372(8) Uani 1 1 d .
F62B F -0.05798(13) 0.06136(16) 0.72636(7) 0.0506(6) Uani 1 1 d .
C63B C -0.0961(2) -0.0599(3) 0.75972(12) 0.0457(10) Uani 1 1 d .
F63B F -0.15430(14) -0.0106(2) 0.76662(8) 0.0672(8) Uani 1 1 d .
C64B C -0.0867(2) -0.1450(3) 0.77403(11) 0.0442(10) Uani 1 1 d .
F64B F -0.13475(16) -0.1793(2) 0.79531(8) 0.0651(8) Uani 1 1 d .
C65B C -0.0265(2) -0.1922(3) 0.76657(11) 0.0410(9) Uani 1 1 d .
F65B F -0.01584(15) -0.27369(17) 0.78101(7) 0.0560(7) Uani 1 1 d .
C66B C 0.0222(2) -0.1543(3) 0.74479(10) 0.0381(8) Uani 1 1 d .
F66B F 0.07967(13) -0.20726(16) 0.73919(7) 0.0501(6) Uani 1 1 d .
C71B C 0.1311(2) -0.0870(3) 0.68681(10) 0.0374(8) Uani 1 1 d .
C72B C 0.2030(2) -0.0728(3) 0.68367(11) 0.0430(9) Uani 1 1 d .
F72B F 0.23371(13) 0.00230(18) 0.69706(7) 0.0538(6) Uani 1 1 d .
C73B C 0.2483(2) -0.1327(3) 0.66769(14) 0.0528(11) Uani 1 1 d .
F73B F 0.31752(14) -0.1138(2) 0.66646(9) 0.0708(8) Uani 1 1 d .
C74B C 0.2234(3) -0.2115(3) 0.65309(13) 0.0542(12) Uani 1 1 d .
F74B F 0.26699(17) -0.2698(2) 0.63741(9) 0.0807(10) Uani 1 1 d .
C75B C 0.1526(3) -0.2287(3) 0.65435(12) 0.0491(10) Uani 1 1 d .
F75B F 0.12608(17) -0.30429(19) 0.63927(8) 0.0690(8) Uani 1 1 d .
C76B C 0.1090(2) -0.1666(3) 0.67017(12) 0.0425(9) Uani 1 1 d .
F76B F 0.03967(12) -0.18746(16) 0.66966(7) 0.0519(6) Uani 1 1 d .
C81B C 0.03783(18) 0.0331(2) 0.67064(11) 0.0358(7) Uani 1 1 d .
C82B C -0.0257(2) 0.0108(3) 0.65568(11) 0.0403(9) Uani 1 1 d .
F82B F -0.06758(12) -0.05469(17) 0.66918(7) 0.0503(6) Uani 1 1 d .
C83B C -0.0519(2) 0.0503(3) 0.62646(12) 0.0445(10) Uani 1 1 d .
F83B F -0.11310(14) 0.0233(2) 0.61324(7) 0.0599(7) Uani 1 1 d .
C84B C -0.0139(2) 0.1188(3) 0.61080(11) 0.0467(10) Uani 1 1 d .
F84B F -0.03855(17) 0.1596(2) 0.58243(7) 0.0685(8) Uani 1 1 d .
C85B C 0.0498(2) 0.1429(3) 0.62389(11) 0.0438(9) Uani 1 1 d .
F85B F 0.08799(17) 0.2080(2) 0.60793(8) 0.0675(8) Uani 1 1 d .
C86B C 0.0745(2) 0.0990(3) 0.65248(11) 0.0398(9) Uani 1 1 d .
F86B F 0.13913(12) 0.12502(18) 0.66335(6) 0.0498(6) Uani 1 1 d .
C91B C 0.1095(2) 0.0557(3) 0.73207(10) 0.0356(8) Uani 1 1 d .
C92B C 0.0949(2) 0.1474(3) 0.73573(10) 0.0361(8) Uani 1 1 d .
F92B F 0.04946(13) 0.19088(16) 0.71447(6) 0.0481(6) Uani 1 1 d .
C93B C 0.1239(2) 0.2036(3) 0.76043(11) 0.0421(9) Uani 1 1 d .
F93B F 0.10707(17) 0.29292(17) 0.76184(8) 0.0639(8) Uani 1 1 d .
C94B C 0.1704(2) 0.1670(3) 0.78332(11) 0.0460(10) Uani 1 1 d .
F94B F 0.19909(16) 0.2204(2) 0.80739(7) 0.0666(8) Uani 1 1 d .
C95B C 0.1862(2) 0.0757(3) 0.78159(10) 0.0427(9) Uani 1 1 d .
F95B F 0.23075(13) 0.0379(2) 0.80398(6) 0.0561(7) Uani 1 1 d .
C96B C 0.1546(2) 0.0230(3) 0.75690(10) 0.0388(9) Uani 1 1 d .
F96B F 0.17171(13) -0.06748(17) 0.75735(7) 0.0515(6) Uani 1 1 d .
C101 C 0.0851(3) 0.8901(5) 0.5810(2) 0.111(3) Uani 1 1 d DU
H101 H 0.0953 0.8283 0.5725 0.134 Uiso 1 1 calc R
H102 H 0.0647 0.8833 0.6037 0.134 Uiso 1 1 calc R
Cl11 Cl 0.02290(11) 0.93788(12) 0.55508(4) 0.0919(5) Uani 1 1 d DU
Cl12 Cl 0.16305(13) 0.94728(17) 0.58511(7) 0.1228(8) Uani 1 1 d DU
C201 C 0.2859(3) 0.4625(8) 0.8354(2) 0.168(4) Uani 1 1 d DU
H201 H 0.2889 0.5287 0.8395 0.201 Uiso 1 1 calc R
H202 H 0.2839 0.4325 0.8577 0.201 Uiso 1 1 calc R
Cl21 Cl 0.20675(11) 0.44178(13) 0.81505(8) 0.1216(8) Uani 1 1 d DU
Cl22 Cl 0.35900(14) 0.4309(3) 0.81707(8) 0.1524(10) Uani 1 1 d DU

loop_
_atom_site_aniso_label
_atom_site_aniso_U_11
_atom_site_aniso_U_22
_atom_site_aniso_U_33
_atom_site_aniso_U_23
_atom_site_aniso_U_13
_atom_site_aniso_U_12
Zr1A 0.03169(17) 0.03789(18) 0.03602(18) 0.00134(17) -0.00186(16) -0.00264(15)
P2A 0.0343(5) 0.0421(5) 0.0386(5) -0.0022(4) -0.0010(4) 0.0047(4)
P1A 0.0510(7) 0.0578(7) 0.0380(6) 0.0085(5) -0.0021(5) -0.0049(5)
B1A 0.037(2) 0.040(2) 0.040(2) -0.0004(19) -0.0030(19) -0.0019(18)
C1A 0.033(2) 0.040(2) 0.041(2) -0.0049(16) -0.0012(16) 0.0024(16)
C2A 0.040(2) 0.053(2) 0.035(2) -0.0053(18) -0.0016(17) 0.0014(19)
C10A 0.037(2) 0.076(4) 0.082(4) 0.001(3) 0.008(2) -0.018(2)
C11A 0.032(2) 0.060(3) 0.106(5) 0.009(3) -0.007(3) -0.002(2)
C12A 0.046(3) 0.081(4) 0.078(4) 0.018(3) -0.028(3) -0.015(3)
C13A 0.047(3) 0.076(4) 0.073(4) -0.014(3) -0.020(3) -0.011(3)
C14A 0.047(3) 0.052(3) 0.084(4) 0.011(3) -0.016(3) -0.018(2)
C15A 0.057(3) 0.056(3) 0.043(2) -0.004(2) 0.007(2) 0.002(2)
C16A 0.051(2) 0.046(2) 0.037(2) -0.0059(18) -0.0077(18) -0.0004(19)
C17A 0.052(3) 0.050(3) 0.050(3) -0.010(2) 0.000(2) -0.017(2)
C18A 0.094(4) 0.038(2) 0.045(3) 0.001(2) -0.010(3) -0.010(2)
C19A 0.068(3) 0.051(3) 0.060(3) -0.011(2) -0.004(3) 0.018(2)
C21A 0.070(3) 0.089(4) 0.034(2) 0.005(2) 0.012(2) 0.029(3)
C22A 0.072(4) 0.151(7) 0.080(5) 0.039(4) 0.043(4) 0.031(4)
C23 0.167(8) 0.106(5) 0.045(3) -0.019(3) 0.003(4) 0.047(5)
C31A 0.078(4) 0.076(4) 0.065(3) 0.028(3) -0.005(3) 0.001(3)
C32A 0.107(5) 0.084(4) 0.040(3) -0.003(3) -0.008(3) -0.002(4)
C33A 0.057(3) 0.093(4) 0.057(3) 0.017(3) 0.008(3) -0.013(3)
C34A 0.060(3) 0.060(3) 0.049(3) -0.013(2) -0.002(2) 0.020(2)
C41A 0.040(2) 0.043(2) 0.045(2) 0.0028(18) -0.0059(18) -0.0017(17)
C42A 0.044(2) 0.048(2) 0.068(3) 0.004(2) 0.013(2) 0.005(2)
C43A 0.047(3) 0.080(4) 0.081(4) 0.005(3) 0.021(3) -0.002(3)
C44A 0.083(4) 0.083(4) 0.085(5) 0.014(4) 0.017(4) -0.034(4)
C45A 0.104(5) 0.049(3) 0.092(5) 0.009(3) 0.013(4) -0.016(3)
C46A 0.071(3) 0.046(3) 0.067(3) 0.000(2) 0.002(3) -0.002(2)
C51A 0.035(2) 0.052(2) 0.037(2) -0.0053(18) 0.0044(16) 0.0064(17)
C52A 0.054(3) 0.091(4) 0.043(3) 0.002(3) -0.001(2) -0.015(3)
C53A 0.063(3) 0.151(6) 0.033(3) -0.007(3) -0.002(2) -0.019(4)
C54A 0.047(3) 0.106(5) 0.067(4) -0.038(3) -0.005(3) -0.004(3)
C55A 0.043(3) 0.063(3) 0.090(4) -0.014(3) 0.002(3) -0.008(2)
C56A 0.042(3) 0.060(3) 0.060(3) 0.004(2) -0.001(2) -0.002(2)
C61A 0.041(2) 0.041(2) 0.041(2) -0.0033(17) -0.0011(17) -0.0013(17)
C62A 0.043(2) 0.046(2) 0.050(3) 0.002(2) 0.000(2) -0.0006(18)
F62A 0.0454(14) 0.0563(15) 0.0634(17) 0.0137(14) -0.0042(13) 0.0092(11)
C63A 0.057(3) 0.045(2) 0.058(3) 0.009(2) 0.001(2) -0.006(2)
F63A 0.086(2) 0.0603(18) 0.078(2) 0.0265(16) -0.0014(17) -0.0053(16)
C64A 0.055(3) 0.059(3) 0.058(3) 0.005(2) 0.010(2) -0.017(2)
F64A 0.076(2) 0.077(2) 0.083(2) 0.0101(17) 0.0210(18) -0.0283(17)
C65A 0.041(2) 0.060(3) 0.054(3) -0.008(2) 0.010(2) -0.006(2)
F65A 0.0389(14) 0.090(2) 0.074(2) -0.0119(16) 0.0147(14) -0.0035(14)
C66A 0.041(2) 0.047(2) 0.044(2) -0.0071(19) 0.0010(18) 0.0017(18)
F66A 0.0410(14) 0.0616(16) 0.0604(16) 0.0069(13) 0.0024(12) 0.0112(12)
C71A 0.038(2) 0.046(2) 0.038(2) 0.0022(17) 0.0011(17) 0.0009(17)
C72A 0.041(2) 0.050(2) 0.041(2) -0.0014(19) 0.0025(18) -0.0002(18)
F72A 0.0532(15) 0.0552(16) 0.0488(15) -0.0098(12) -0.0016(12) -0.0033(12)
C73A 0.043(2) 0.067(3) 0.037(2) -0.003(2) -0.0003(18) 0.008(2)
F73A 0.0594(17) 0.105(2) 0.0406(15) -0.0088(15) -0.0138(13) 0.0060(16)
C74A 0.055(3) 0.076(3) 0.042(3) 0.017(2) 0.002(2) 0.018(2)
F74A 0.093(2) 0.104(3) 0.059(2) 0.0327(18) -0.0120(18) 0.025(2)
C75A 0.061(3) 0.048(3) 0.060(3) 0.016(2) 0.000(2) 0.001(2)
F75A 0.106(3) 0.0503(17) 0.093(2) 0.0284(17) -0.007(2) -0.0029(17)
C76A 0.049(3) 0.047(2) 0.052(3) 0.003(2) -0.004(2) -0.0044(19)
F76A 0.078(2) 0.0451(14) 0.0664(18) 0.0061(13) -0.0163(15) -0.0145(14)
C81A 0.038(2) 0.045(2) 0.039(2) 0.0022(17) -0.0007(17) 0.0010(17)
C82A 0.042(2) 0.048(2) 0.039(2) 0.0077(18) -0.0020(17) 0.0044(18)
F82A 0.0522(15) 0.0429(13) 0.0569(16) -0.0048(11) 0.0055(12) -0.0029(11)
C83A 0.049(2) 0.051(2) 0.036(2) 0.0000(18) -0.0042(18) 0.013(2)
F83A 0.0699(18) 0.0543(15) 0.0466(15) -0.0062(12) -0.0007(13) 0.0181(13)
C84A 0.044(2) 0.075(3) 0.035(2) 0.006(2) 0.0038(19) 0.014(2)
F84A 0.0595(18) 0.096(2) 0.0527(17) 0.0000(15) 0.0157(14) 0.0189(16)
C85A 0.041(2) 0.075(3) 0.045(3) 0.009(2) 0.004(2) -0.007(2)
F85A 0.0514(17) 0.099(2) 0.075(2) 0.0063(18) 0.0184(15) -0.0165(16)
C86A 0.044(2) 0.050(2) 0.047(2) 0.0022(19) -0.0047(19) -0.0047(19)
F86A 0.0541(16) 0.0563(16) 0.0652(18) 0.0012(13) 0.0058(13) -0.0135(12)
C91A 0.043(2) 0.039(2) 0.041(2) 0.0036(17) -0.0056(17) -0.0009(17)
C92A 0.052(3) 0.044(2) 0.045(2) 0.0041(18) -0.0074(19) 0.002(2)
F92A 0.0537(15) 0.0559(14) 0.0567(15) -0.0062(13) -0.0101(13) 0.0172(12)
C93A 0.074(3) 0.054(3) 0.039(2) -0.003(2) -0.009(2) 0.002(2)
F93A 0.105(3) 0.0685(19) 0.0551(18) -0.0166(15) -0.0057(17) 0.0177(18)
C94A 0.073(3) 0.064(3) 0.037(2) 0.004(2) -0.013(2) -0.014(3)
F94A 0.108(3) 0.098(2) 0.0443(16) -0.0093(16) -0.0268(17) -0.014(2)
C95A 0.051(3) 0.070(3) 0.047(3) 0.013(2) -0.014(2) -0.007(2)
F95A 0.0599(18) 0.118(3) 0.0527(18) 0.0134(17) -0.0237(14) -0.0045(18)
C96A 0.047(2) 0.049(2) 0.040(2) 0.0082(18) -0.0060(18) 0.0007(19)
F96A 0.0409(13) 0.0710(17) 0.0580(17) 0.0061(14) -0.0075(12) 0.0100(12)
Zr1B 0.03014(16) 0.03127(15) 0.03206(16) 0.00237(15) 0.00273(15) -0.00164(13)
P2B 0.0407(6) 0.0365(5) 0.0376(5) -0.0016(4) -0.0022(4) 0.0062(4)
P1B 0.0377(5) 0.0463(6) 0.0362(5) 0.0078(4) 0.0015(4) -0.0027(5)
B1B 0.031(2) 0.030(2) 0.042(2) -0.0012(17) 0.0052(18) -0.0015(17)
C1B 0.0334(18) 0.0339(18) 0.0383(19) -0.0013(17) -0.0014(18) -0.0001(14)
C2B 0.038(2) 0.041(2) 0.038(2) -0.0016(17) 0.0014(17) 0.0018(16)
C10B 0.052(3) 0.041(2) 0.042(2) -0.0050(18) -0.0060(19) 0.0018(19)
C11B 0.041(2) 0.050(2) 0.048(2) -0.013(2) 0.0045(19) -0.0090(19)
C12B 0.069(3) 0.036(2) 0.038(2) 0.0009(17) 0.000(2) -0.016(2)
C13B 0.052(3) 0.038(2) 0.048(2) -0.0041(18) 0.002(2) 0.0072(19)
C14B 0.054(3) 0.048(2) 0.035(2) -0.0028(18) 0.0103(19) -0.003(2)
C15B 0.043(2) 0.042(2) 0.057(3) -0.001(2) -0.001(2) -0.0138(18)
C16B 0.045(2) 0.060(3) 0.052(3) 0.000(2) 0.014(2) -0.019(2)
C17B 0.030(2) 0.052(3) 0.096(4) -0.004(3) 0.012(3) -0.0030(18)
C18B 0.034(2) 0.061(3) 0.079(4) 0.017(3) -0.011(2) -0.004(2)
C19B 0.039(2) 0.062(3) 0.054(3) -0.008(2) -0.005(2) -0.012(2)
C21B 0.061(3) 0.053(3) 0.036(2) 0.0040(19) 0.010(2) 0.016(2)
C22B 0.065(3) 0.085(4) 0.058(3) 0.005(3) 0.022(3) 0.016(3)
C23B 0.104(5) 0.064(3) 0.046(3) -0.012(2) 0.004(3) 0.007(3)
C31B 0.055(3) 0.064(3) 0.060(3) 0.022(2) 0.002(2) 0.008(2)
C32B 0.047(3) 0.064(3) 0.047(3) 0.005(2) 0.004(2) -0.011(2)
C33B 0.061(3) 0.067(3) 0.037(2) 0.006(2) -0.004(2) -0.011(2)
C34B 0.058(3) 0.055(3) 0.054(3) -0.008(2) 0.001(2) 0.021(2)
C41B 0.046(2) 0.0346(19) 0.036(2) 0.0031(16) -0.0062(17) 0.0030(17)
C42B 0.056(3) 0.046(2) 0.053(3) 0.003(2) 0.006(2) 0.008(2)
C43B 0.058(3) 0.062(3) 0.058(3) -0.002(2) 0.004(2) -0.003(2)
C44B 0.066(3) 0.061(3) 0.055(3) 0.015(2) -0.003(3) -0.020(3)
C45B 0.075(4) 0.042(3) 0.075(4) 0.011(2) -0.013(3) -0.006(2)
C46B 0.062(3) 0.041(2) 0.058(3) -0.003(2) -0.006(2) 0.002(2)
C51B 0.038(2) 0.046(2) 0.047(2) -0.0060(19) -0.0051(18) 0.0082(18)
C52B 0.055(3) 0.069(3) 0.052(3) -0.004(2) -0.010(2) 0.001(2)
C53B 0.073(4) 0.095(4) 0.053(3) -0.019(3) -0.018(3) 0.009(3)
C54B 0.049(3) 0.074(4) 0.087(4) -0.041(3) -0.012(3) 0.011(3)
C55B 0.040(3) 0.058(3) 0.092(4) -0.023(3) 0.009(3) 0.004(2)
C56B 0.036(2) 0.054(3) 0.064(3) -0.004(2) 0.006(2) 0.007(2)
C61B 0.036(2) 0.0299(18) 0.039(2) -0.0011(15) 0.0024(16) -0.0012(15)
C62B 0.040(2) 0.0332(19) 0.039(2) 0.0039(16) 0.0014(17) 0.0004(16)
F62B 0.0450(14) 0.0398(13) 0.0671(17) 0.0088(12) 0.0174(12) 0.0102(10)
C63B 0.038(2) 0.050(2) 0.049(2) -0.0061(19) 0.0135(18) 0.0008(18)
F63B 0.0496(15) 0.0632(17) 0.089(2) 0.0120(15) 0.0351(15) 0.0120(13)
C64B 0.044(2) 0.048(2) 0.041(2) 0.0025(18) 0.0094(18) -0.0079(18)
F64B 0.0673(18) 0.0677(18) 0.0603(17) 0.0121(14) 0.0301(14) -0.0067(14)
C65B 0.050(2) 0.0335(19) 0.039(2) 0.0034(16) -0.0019(18) -0.0043(17)
F65B 0.0694(18) 0.0449(14) 0.0536(15) 0.0180(12) 0.0061(13) 0.0006(12)
C66B 0.036(2) 0.037(2) 0.041(2) -0.0005(16) 0.0016(17) 0.0010(16)
F66B 0.0486(14) 0.0388(12) 0.0629(16) 0.0094(11) 0.0105(12) 0.0120(11)
C71B 0.035(2) 0.040(2) 0.038(2) -0.0010(16) 0.0058(16) 0.0029(16)
C72B 0.037(2) 0.043(2) 0.049(2) 0.0028(18) 0.0044(18) -0.0012(17)
F72B 0.0373(13) 0.0607(16) 0.0634(17) -0.0033(13) 0.0100(12) -0.0081(12)
C73B 0.038(2) 0.065(3) 0.056(3) 0.009(2) 0.013(2) 0.010(2)
F73B 0.0399(14) 0.095(2) 0.077(2) 0.0074(18) 0.0189(15) 0.0125(14)
C74B 0.054(3) 0.055(3) 0.054(3) 0.002(2) 0.015(2) 0.019(2)
F74B 0.076(2) 0.084(2) 0.082(2) -0.0140(18) 0.0237(18) 0.0353(18)
C75B 0.062(3) 0.042(2) 0.043(2) -0.0050(19) 0.009(2) 0.011(2)
F75B 0.086(2) 0.0480(16) 0.073(2) -0.0192(14) 0.0076(17) 0.0057(15)
C76B 0.040(2) 0.042(2) 0.046(2) -0.001(2) 0.005(2) 0.0024(16)
F76B 0.0464(13) 0.0482(13) 0.0613(16) -0.0131(13) 0.0077(13) -0.0061(10)
C81B 0.0305(17) 0.0357(17) 0.041(2) -0.0028(18) 0.0026(17) -0.0024(14)
C82B 0.039(2) 0.036(2) 0.046(2) -0.0018(17) 0.0019(18) -0.0037(16)
F82B 0.0439(13) 0.0534(14) 0.0536(14) 0.0014(13) -0.0023(12) -0.0188(10)
C83B 0.039(2) 0.047(2) 0.047(2) -0.0061(19) -0.0050(19) -0.0078(18)
F83B 0.0503(15) 0.0793(19) 0.0501(16) -0.0016(14) -0.0151(13) -0.0152(14)
C84B 0.056(3) 0.045(2) 0.039(2) 0.0026(19) -0.0080(19) -0.001(2)
F84B 0.078(2) 0.079(2) 0.0492(17) 0.0169(15) -0.0169(14) -0.0100(17)
C85B 0.046(2) 0.041(2) 0.045(2) 0.0044(18) 0.0038(19) -0.0079(18)
F85B 0.076(2) 0.0697(18) 0.0567(17) 0.0225(15) -0.0074(15) -0.0268(15)
C86B 0.036(2) 0.042(2) 0.041(2) -0.0052(17) 0.0012(17) -0.0049(17)
F86B 0.0403(12) 0.0612(15) 0.0479(15) 0.0075(12) -0.0045(10) -0.0170(11)
C91B 0.0324(19) 0.0360(19) 0.038(2) 0.0044(16) 0.0066(16) -0.0008(15)
C92B 0.0346(19) 0.037(2) 0.037(2) 0.0014(16) 0.0016(16) -0.0016(15)
F92B 0.0553(15) 0.0388(13) 0.0503(15) 0.0011(11) -0.0077(12) 0.0068(11)
C93B 0.044(2) 0.036(2) 0.046(2) -0.0059(17) 0.0070(18) -0.0046(17)
F93B 0.086(2) 0.0376(14) 0.0677(18) -0.0135(12) -0.0033(16) 0.0021(14)
C94B 0.044(2) 0.053(3) 0.040(2) -0.0128(19) 0.0071(19) -0.009(2)
F94B 0.0691(19) 0.077(2) 0.0533(17) -0.0201(15) -0.0040(14) -0.0142(15)
C95B 0.032(2) 0.066(3) 0.0301(19) 0.0013(18) 0.0039(16) -0.0019(18)
F95B 0.0413(14) 0.087(2) 0.0397(14) 0.0069(13) -0.0019(11) 0.0061(13)
C96B 0.037(2) 0.040(2) 0.040(2) 0.0018(16) 0.0090(17) 0.0031(17)
F96B 0.0522(15) 0.0459(14) 0.0564(16) 0.0026(12) -0.0048(12) 0.0121(11)
C101 0.121(6) 0.084(4) 0.129(6) 0.020(4) 0.007(5) 0.015(4)
Cl11 0.1281(15) 0.0891(11) 0.0585(9) -0.0087(8) -0.0032(9) -0.0096(10)
Cl12 0.1141(17) 0.1280(18) 0.1263(18) 0.0368(15) -0.0023(14) -0.0043(14)
C201 0.214(9) 0.200(8) 0.090(6) 0.018(6) 0.022(6) 0.084(7)
Cl21 0.0938(13) 0.0680(10) 0.203(3) -0.0256(13) 0.0212(15) -0.0074(9)
Cl22 0.1093(18) 0.220(3) 0.128(2) -0.003(2) -0.0031(16) -0.0058(19)

loop_
_atom_type_symbol
_atom_type_description
_atom_type_scat_dispersion_real
_atom_type_scat_dispersion_imag
_atom_type_scat_source
C C 0.0033 0.0016 'International Tables Vol C Tables 4.2.6.8 and 6.1.1.4'
H H 0.0000 0.0000 'International Tables Vol C Tables 4.2.6.8 and 6.1.1.4'
B B 0.0013 0.0007 'International Tables Vol C Tables 4.2.6.8 and 6.1.1.4'
F F 0.0171 0.0103 'International Tables Vol C Tables 4.2.6.8 and 6.1.1.4'
P P 0.1023 0.0942 'International Tables Vol C Tables 4.2.6.8 and 6.1.1.4'
Cl Cl 0.1484 0.1585 'International Tables Vol C Tables 4.2.6.8 and 6.1.1.4'
Zr Zr -2.9673 0.5597 'International Tables Vol C Tables 4.2.6.8 and 6.1.1.4'

loop_
_geom_angle_atom_site_label_1
_geom_angle_atom_site_label_2
_geom_angle_atom_site_label_3
_geom_angle
C1A Zr1A C2A 33.91(15)
C1A Zr1A C10A 104.72(18)
C2A Zr1A C10A 126.11(18)
C1A Zr1A C16A 77.97(15)
C2A Zr1A C16A 96.52(15)
C10A Zr1A C16A 106.16(18)
C1A Zr1A C14A 79.62(16)
C2A Zr1A C14A 94.24(17)
C10A Zr1A C14A 32.29(18)
C16A Zr1A C14A 120.30(18)
C1A Zr1A C15A 101.74(15)
C2A Zr1A C15A 127.48(15)
C10A Zr1A C15A 79.31(18)
C16A Zr1A C15A 32.22(14)
C14A Zr1A C15A 104.07(19)
C1A Zr1A C11A 132.84(16)
C2A Zr1A C11A 138.37(18)
C10A Zr1A C11A 32.07(18)
C16A Zr1A C11A 121.26(19)
C14A Zr1A C11A 53.27(17)
C15A Zr1A C11A 89.09(19)
C1A Zr1A C17A 89.24(15)
C2A Zr1A C17A 90.21(16)
C10A Zr1A C17A 132.42(18)
C16A Zr1A C17A 31.97(15)
C14A Zr1A C17A 152.25(18)
C15A Zr1A C17A 53.20(16)
C11A Zr1A C17A 130.98(18)
C1A Zr1A C13A 88.76(17)
C2A Zr1A C13A 85.23(17)
C10A Zr1A C13A 53.2(2)
C16A Zr1A C13A 151.89(18)
C14A Zr1A C13A 31.90(19)
C15A Zr1A C13A 132.36(18)
C11A Zr1A C13A 53.28(19)
C17A Zr1A C13A 174.42(18)
C1A Zr1A C19A 130.61(16)
C2A Zr1A C19A 143.13(17)
C10A Zr1A C19A 86.11(19)
C16A Zr1A C19A 52.95(16)
C14A Zr1A C19A 118.0(2)
C15A Zr1A C19A 32.02(16)
C11A Zr1A C19A 78.33(19)
C17A Zr1A C19A 52.92(17)
C13A Zr1A C19A 131.59(18)
C1A Zr1A C18A 121.23(16)
C2A Zr1A C18A 115.67(18)
C10A Zr1A C18A 117.02(19)
C16A Zr1A C18A 52.67(15)
C14A Zr1A C18A 149.3(2)
C15A Zr1A C18A 52.65(16)
C11A Zr1A C18A 101.91(19)
C17A Zr1A C18A 32.01(16)
C13A Zr1A C18A 149.41(18)
C19A Zr1A C18A 31.51(17)
C1A Zr1A C12A 120.23(18)
C2A Zr1A C12A 109.14(19)
C10A Zr1A C12A 52.9(2)
C16A Zr1A C12A 153.42(19)
C14A Zr1A C12A 52.61(18)
C15A Zr1A C12A 121.20(19)
C11A Zr1A C12A 32.2(2)
C17A Zr1A C12A 149.25(18)
C13A Zr1A C12A 31.70(18)
C19A Zr1A C12A 104.9(2)
C18A Zr1A C12A 117.76(19)
C1A Zr1A P1A 113.28(11)
C2A Zr1A P1A 79.55(12)
C10A Zr1A P1A 126.04(15)
C16A Zr1A P1A 117.88(11)
C14A Zr1A P1A 121.83(15)
C15A Zr1A P1A 125.48(12)
C11A Zr1A P1A 95.56(15)
C17A Zr1A P1A 85.92(11)
C13A Zr1A P1A 90.09(15)
C19A Zr1A P1A 96.18(13)
C18A Zr1A P1A 73.37(12)
C12A Zr1A P1A 74.88(14)
C1A P2A C41A 112.04(19)
C1A P2A C51A 109.0(2)
C41A P2A C51A 105.8(2)
C1A P2A C34A 114.4(2)
C41A P2A C34A 107.9(2)
C51A P2A C34A 107.3(2)
C33A P1A C32A 101.0(3)
C33A P1A C31A 101.9(3)
C32A P1A C31A 102.1(3)
C33A P1A Zr1A 115.48(18)
C32A P1A Zr1A 116.9(2)
C31A P1A Zr1A 117.0(2)
C61A B1A C81A 114.7(3)
C61A B1A C91A 102.4(3)
C81A B1A C91A 112.0(3)
C61A B1A C71A 112.5(3)
C81A B1A C71A 101.1(3)
C91A B1A C71A 114.8(3)
C2A C1A P2A 128.9(3)
C2A C1A Zr1A 75.4(3)
P2A C1A Zr1A 155.3(2)
C1A C2A C21A 132.9(4)
C1A C2A Zr1A 70.7(3)
C21A C2A Zr1A 156.4(3)
C11A C10A C14A 109.1(6)
C11A C10A Zr1A 75.6(3)
C14A C10A Zr1A 75.1(3)
C11A C10A H10A 125.5
C14A C10A H10A 125.5
Zr1A C10A H10A 115.8
C10A C11A C12A 106.8(5)
C10A C11A Zr1A 72.4(3)
C12A C11A Zr1A 75.0(3)
C10A C11A H11A 126.6
C12A C11A H11A 126.6
Zr1A C11A H11A 118.1
C13A C12A C11A 108.4(5)
C13A C12A Zr1A 73.6(3)
C11A C12A Zr1A 72.8(3)
C13A C12A H12A 125.8
C11A C12A H12A 125.8
Zr1A C12A H12A 119.6
C14A C13A C12A 107.8(5)
C14A C13A Zr1A 73.1(3)
C12A C13A Zr1A 74.7(3)
C14A C13A H13A 126.1
C12A C13A H13A 126.1
Zr1A C13A H13A 118.0
C13A C14A C10A 107.9(5)
C13A C14A Zr1A 75.0(3)
C10A C14A Zr1A 72.6(3)
C13A C14A H14A 126.0
C10A C14A H14A 126.0
Zr1A C14A H14A 118.3
C16A C15A C19A 107.7(4)
C16A C15A Zr1A 73.7(2)
C19A C15A Zr1A 75.0(3)
C16A C15A H15A 126.2
C19A C15A H15A 126.2
Zr1A C15A H15A 117.2
C17A C16A C15A 108.5(4)
C17A C16A Zr1A 74.6(3)
C15A C16A Zr1A 74.1(3)
C17A C16A H16A 125.8
C15A C16A H16A 125.8
Zr1A C16A H16A 117.5
C16A C17A C18A 107.3(4)
C16A C17A Zr1A 73.4(2)
C18A C17A Zr1A 74.8(3)
C16A C17A H17A 126.4
C18A C17A H17A 126.4
Zr1A C17A H17A 117.6
C19A C18A C17A 108.7(4)
C19A C18A Zr1A 74.1(3)
C17A C18A Zr1A 73.2(3)
C19A C18A H18A 125.7
C17A C18A H18A 125.7
Zr1A C18A H18A 118.8
C18A C19A C15A 107.9(4)
C18A C19A Zr1A 74.4(3)
C15A C19A Zr1A 73.0(3)
C18A C19A H19A 126.1
C15A C19A H19A 126.1
Zr1A C19A H19A 118.5
C22A C21A C2A 121.7(6)
C22A C21A C23 122.5(6)
C2A C21A C23 115.7(5)
C21A C22A H22A 120.0
C21A C22A H22B 120.0
H22A C22A H22B 120.0
C21A C23 H23A 109.5
C21A C23 H23B 109.5
H23A C23 H23B 109.5
C21A C23 H23C 109.5
H23A C23 H23C 109.5
H23B C23 H23C 109.5
P1A C31A H31A 109.5
P1A C31A H31B 109.5
H31A C31A H31B 109.5
P1A C31A H31C 109.5
H31A C31A H31C 109.5
H31B C31A H31C 109.5
P1A C32A H32A 109.5
P1A C32A H32B 109.5
H32A C32A H32B 109.5
P1A C32A H32C 109.5
H32A C32A H32C 109.5
H32B C32A H32C 109.5
P1A C33A H33A 109.5
P1A C33A H33B 109.5
H33A C33A H33B 109.5
P1A C33A H33C 109.5
H33A C33A H33C 109.5
H33B C33A H33C 109.5
P2A C34A H34A 109.5
P2A C34A H34B 109.5
H34A C34A H34B 109.5
P2A C34A H34C 109.5
H34A C34A H34C 109.5
H34B C34A H34C 109.5
C46A C41A C42A 119.4(4)
C46A C41A P2A 122.5(4)
C42A C41A P2A 118.0(3)
C43A C42A C41A 120.0(5)
C43A C42A H42A 120.0
C41A C42A H42A 120.0
C44A C43A C42A 119.6(5)
C44A C43A H43A 120.2
C42A C43A H43A 120.2
C45A C44A C43A 120.9(5)
C45A C44A H44A 119.5
C43A C44A H44A 119.5
C44A C45A C46A 119.3(5)
C44A C45A H45A 120.3
C46A C45A H45A 120.3
C41A C46A C45A 120.8(5)
C41A C46A H46A 119.6
C45A C46A H46A 119.6
C56A C51A C52A 119.6(4)
C56A C51A P2A 120.1(4)
C52A C51A P2A 120.3(4)
C53A C52A C51A 119.9(5)
C53A C52A H52A 120.1
C51A C52A H52A 120.1
C54A C53A C52A 119.6(5)
C54A C53A H53A 120.2
C52A C53A H53A 120.2
C53A C54A C55A 121.5(5)
C53A C54A H54A 119.3
C55A C54A H54A 119.3
C56A C55A C54A 118.7(5)
C56A C55A H55A 120.6
C54A C55A H55A 120.6
C51A C56A C55A 120.7(5)
C51A C56A H56A 119.6
C55A C56A H56A 119.6
C66A C61A C62A 112.6(4)
C66A C61A B1A 126.6(4)
C62A C61A B1A 120.6(4)
F62A C62A C63A 116.3(4)
F62A C62A C61A 118.8(4)
C63A C62A C61A 124.9(4)
F63A C63A C62A 120.4(4)
F63A C63A C64A 120.4(4)
C62A C63A C64A 119.1(4)
F64A C64A C65A 120.5(5)
F64A C64A C63A 120.2(5)
C65A C64A C63A 119.3(4)
F65A C65A C64A 120.2(4)
F65A C65A C66A 120.1(4)
C64A C65A C66A 119.7(4)
F66A C66A C61A 120.7(4)
F66A C66A C65A 115.0(4)
C61A C66A C65A 124.2(4)
C76A C71A C72A 112.5(4)
C76A C71A B1A 128.7(4)
C72A C71A B1A 118.5(4)
F72A C72A C73A 116.3(4)
F72A C72A C71A 119.1(4)
C73A C72A C71A 124.6(4)
F73A C73A C74A 120.5(4)
F73A C73A C72A 119.9(4)
C74A C73A C72A 119.6(4)
F74A C74A C73A 120.5(5)
F74A C74A C75A 120.1(5)
C73A C74A C75A 119.4(4)
F75A C75A C74A 120.7(4)
F75A C75A C76A 120.1(5)
C74A C75A C76A 119.2(4)
F76A C76A C71A 120.8(4)
F76A C76A C75A 114.6(4)
C71A C76A C75A 124.7(4)
C82A C81A C86A 112.3(4)
C82A C81A B1A 127.6(4)
C86A C81A B1A 120.0(4)
F82A C82A C81A 121.2(4)
F82A C82A C83A 113.7(4)
C81A C82A C83A 125.1(4)
F83A C83A C84A 119.8(4)
F83A C83A C82A 121.1(4)
C84A C83A C82A 119.1(4)
F84A C84A C83A 120.5(5)
F84A C84A C85A 120.2(4)
C83A C84A C85A 119.2(4)
F85A C85A C84A 120.0(4)
F85A C85A C86A 121.1(5)
C84A C85A C86A 118.9(4)
F86A C86A C85A 115.6(4)
F86A C86A C81A 119.1(4)
C85A C86A C81A 125.4(4)
C92A C91A C96A 112.9(4)
C92A C91A B1A 120.1(4)
C96A C91A B1A 126.7(4)
F92A C92A C91A 119.6(4)
F92A C92A C93A 115.7(4)
C91A C92A C93A 124.6(4)
F93A C93A C94A 120.2(4)
F93A C93A C92A 120.6(5)
C94A C93A C92A 119.2(5)
F94A C94A C93A 120.1(5)
F94A C94A C95A 120.2(5)
C93A C94A C95A 119.7(4)
F95A C95A C94A 120.3(5)
F95A C95A C96A 120.3(5)
C94A C95A C96A 119.3(4)
F96A C96A C95A 115.0(4)
F96A C96A C91A 120.8(4)
C95A C96A C91A 124.1(4)
C1B Zr1B C2B 33.63(14)
C1B Zr1B C16B 104.17(15)
C2B Zr1B C16B 124.23(16)
C1B Zr1B C15B 79.16(14)
C2B Zr1B C15B 92.35(15)
C16B Zr1B C15B 32.29(15)
C1B Zr1B C17B 132.30(14)
C2B Zr1B C17B 136.41(17)
C16B Zr1B C17B 32.27(17)
C15B Zr1B C17B 53.19(15)
C1B Zr1B C11B 88.53(14)
C2B Zr1B C11B 91.96(15)
C16B Zr1B C11B 131.21(15)
C15B Zr1B C11B 150.38(16)
C17B Zr1B C11B 131.43(16)
C1B Zr1B C10B 80.28(14)
C2B Zr1B C10B 100.87(14)
C16B Zr1B C10B 102.94(16)
C15B Zr1B C10B 118.40(16)
C17B Zr1B C10B 118.08(18)
C11B Zr1B C10B 32.20(14)
C1B Zr1B C14B 106.02(15)
C2B Zr1B C14B 132.42(15)
C16B Zr1B C14B 78.07(15)
C15B Zr1B C14B 104.37(16)
C17B Zr1B C14B 86.24(18)
C11B Zr1B C14B 53.22(14)
C10B Zr1B C14B 32.23(14)
C1B Zr1B C19B 88.71(15)
C2B Zr1B C19B 83.76(15)
C16B Zr1B C19B 53.05(16)
C15B Zr1B C19B 31.92(16)
C17B Zr1B C19B 52.74(17)
C11B Zr1B C19B 175.48(15)
C10B Zr1B C19B 150.28(15)
C14B Zr1B C19B 131.11(15)
C1B Zr1B C13B 133.34(15)
C2B Zr1B C13B 144.38(15)
C16B Zr1B C13B 88.27(15)
C15B Zr1B C13B 120.42(15)
C17B Zr1B C13B 78.68(16)
C11B Zr1B C13B 52.75(14)
C10B Zr1B C13B 53.06(14)
C14B Zr1B C13B 32.14(14)
C19B Zr1B C13B 131.34(16)
C1B Zr1B C12B 119.92(15)
C2B Zr1B C12B 114.99(15)
C16B Zr1B C12B 119.66(16)
C15B Zr1B C12B 151.90(15)
C17B Zr1B C12B 104.36(16)
C11B Zr1B C12B 31.74(15)
C10B Zr1B C12B 52.77(14)
C14B Zr1B C12B 52.73(14)
C19B Zr1B C12B 150.25(16)
C13B Zr1B C12B 31.51(14)
C1B Zr1B C18B 120.32(16)
C2B Zr1B C18B 108.19(17)
C16B Zr1B C18B 52.85(17)
C15B Zr1B C18B 52.80(16)
C17B Zr1B C18B 31.57(18)
C11B Zr1B C18B 150.33(16)
C10B Zr1B C18B 149.59(17)
C14B Zr1B C18B 117.48(17)
C19B Zr1B C18B 31.81(16)
C13B Zr1B C18B 103.18(17)
C12B Zr1B C18B 118.65(16)
C1B Zr1B P1B 111.93(11)
C2B Zr1B P1B 78.66(11)
C16B Zr1B P1B 127.30(12)
C15B Zr1B P1B 121.96(12)
C17B Zr1B P1B 96.75(14)
C11B Zr1B P1B 87.61(11)
C10B Zr1B P1B 119.62(11)
C14B Zr1B P1B 123.84(11)
C19B Zr1B P1B 90.10(12)
C13B Zr1B P1B 93.39(10)
C12B Zr1B P1B 72.59(10)
C18B Zr1B P1B 75.75(12)
C1B P2B C41B 111.72(18)
C1B P2B C34B 114.2(2)
C41B P2B C34B 108.5(2)
C1B P2B C51B 106.37(19)
C41B P2B C51B 107.7(2)
C34B P2B C51B 108.0(2)
C33B P1B C32B 101.8(2)
C33B P1B C31B 101.5(3)
C32B P1B C31B 101.6(2)
C33B P1B Zr1B 115.78(16)
C32B P1B Zr1B 114.86(16)
C31B P1B Zr1B 118.76(17)
C71B B1B C91B 113.4(3)
C71B B1B C61B 113.8(3)
C91B B1B C61B 101.5(3)
C71B B1B C81B 101.8(3)
C91B B1B C81B 114.2(3)
C61B B1B C81B 112.7(3)
C2B C1B P2B 131.0(3)
C2B C1B Zr1B 75.8(2)
P2B C1B Zr1B 152.6(2)
C1B C2B C21B 133.0(4)
C1B C2B Zr1B 70.6(2)
C21B C2B Zr1B 156.3(3)
C11B C10B C14B 107.9(4)
C11B C10B Zr1B 73.9(2)
C14B C10B Zr1B 74.5(2)
C11B C10B H10B 126.1
C14B C10B H10B 126.1
Zr1B C10B H10B 117.6
C12B C11B C10B 108.0(4)
C12B C11B Zr1B 75.2(2)
C10B C11B Zr1B 73.9(2)
C12B C11B H11B 126.0
C10B C11B H11B 126.0
Zr1B C11B H11B 116.9
C13B C12B C11B 108.8(4)
C13B C12B Zr1B 74.2(2)
C11B C12B Zr1B 73.1(2)
C13B C12B H12B 125.6
C11B C12B H12B 125.6
Zr1B C12B H12B 118.9
C12B C13B C14B 108.1(4)
C12B C13B Zr1B 74.3(2)
C14B C13B Zr1B 73.7(2)
C12B C13B H13B 126.0
C14B C13B H13B 126.0
Zr1B C13B H13B 118.0
C10B C14B C13B 107.2(4)
C10B C14B Zr1B 73.2(2)
C13B C14B Zr1B 74.2(2)
C10B C14B H14B 126.4
C13B C14B H14B 126.4
Zr1B C14B H14B 118.2
C19B C15B C16B 107.7(4)
C19B C15B Zr1B 74.9(2)
C16B C15B Zr1B 72.8(2)
C19B C15B H15B 126.2
C16B C15B H15B 126.2
Zr1B C15B H15B 118.1
C15B C16B C17B 108.1(5)
C15B C16B Zr1B 74.9(2)
C17B C16B Zr1B 75.1(2)
C15B C16B H16B 126.0
C17B C16B H16B 126.0
Zr1B C16B H16B 116.2
C18B C17B C16B 108.1(4)
C18B C17B Zr1B 75.5(3)
C16B C17B Zr1B 72.7(2)
C18B C17B H17B 126.0
C16B C17B H17B 126.0
Zr1B C17B H17B 117.8
C17B C18B C19B 108.1(5)
C17B C18B Zr1B 72.9(3)
C19B C18B Zr1B 73.6(3)
C17B C18B H18B 125.9
C19B C18B H18B 125.9
Zr1B C18B H18B 119.4
C15B C19B C18B 108.0(5)
C15B C19B Zr1B 73.1(2)
C18B C19B Zr1B 74.6(3)
C15B C19B H19B 126.0
C18B C19B H19B 126.0
Zr1B C19B H19B 118.2
C22B C21B C2B 124.2(5)
C22B C21B C23B 120.9(5)
C2B C21B C23B 114.9(4)
C21B C22B H22C 120.0
C21B C22B H22D 120.0
H22C C22B H22D 120.0
C21B C23B H23D 109.5
C21B C23B H23E 109.5
H23D C23B H23E 109.5
C21B C23B H23F 109.5
H23D C23B H23F 109.5
H23E C23B H23F 109.5
P1B C31B H31D 109.5
P1B C31B H31E 109.5
H31D C31B H31E 109.5
P1B C31B H31F 109.5
H31D C31B H31F 109.5
H31E C31B H31F 109.5
P1B C32B H32D 109.5
P1B C32B H32E 109.5
H32D C32B H32E 109.5
P1B C32B H32F 109.5
H32D C32B H32F 109.5
H32E C32B H32F 109.5
P1B C33B H33D 109.5
P1B C33B H33E 109.5
H33D C33B H33E 109.5
P1B C33B H33F 109.5
H33D C33B H33F 109.5
H33E C33B H33F 109.5
P2B C34B H34D 109.5
P2B C34B H34E 109.5
H34D C34B H34E 109.5
P2B C34B H34F 109.5
H34D C34B H34F 109.5
H34E C34B H34F 109.5
C46B C41B C42B 118.7(4)
C46B C41B P2B 122.3(4)
C42B C41B P2B 118.9(3)
C43B C42B C41B 119.9(4)
C43B C42B H42B 120.0
C41B C42B H42B 120.0
C42B C43B C44B 120.2(5)
C42B C43B H43B 119.9
C44B C43B H43B 119.9
C45B C44B C43B 120.4(5)
C45B C44B H44B 119.8
C43B C44B H44B 119.8
C44B C45B C46B 119.7(5)
C44B C45B H45B 120.2
C46B C45B H45B 120.2
C41B C46B C45B 121.1(5)
C41B C46B H46B 119.5
C45B C46B H46B 119.5
C52B C51B C56B 120.5(4)
C52B C51B P2B 121.4(4)
C56B C51B P2B 118.0(4)
C51B C52B C53B 119.1(5)
C51B C52B H52B 120.5
C53B C52B H52B 120.5
C54B C53B C52B 120.5(6)
C54B C53B H53B 119.7
C52B C53B H53B 119.7
C53B C54B C55B 120.7(5)
C53B C54B H54B 119.7
C55B C54B H54B 119.7
C54B C55B C56B 120.1(5)
C54B C55B H55B 119.9
C56B C55B H55B 119.9
C55B C56B C51B 119.0(5)
C55B C56B H56B 120.5
C51B C56B H56B 120.5
C62B C61B C66B 112.7(3)
C62B C61B B1B 119.7(3)
C66B C61B B1B 127.2(3)
F62B C62B C63B 116.0(4)
F62B C62B C61B 119.5(3)
C63B C62B C61B 124.4(4)
F63B C63B C64B 120.4(4)
F63B C63B C62B 119.7(4)
C64B C63B C62B 120.0(4)
F64B C64B C65B 121.4(4)
F64B C64B C63B 120.3(4)
C65B C64B C63B 118.3(4)
F65B C65B C64B 119.0(4)
F65B C65B C66B 121.2(4)
C64B C65B C66B 119.9(4)
F66B C66B C65B 114.7(3)
F66B C66B C61B 120.7(3)
C65B C66B C61B 124.6(4)
C72B C71B C76B 112.3(4)
C72B C71B B1B 126.8(4)
C76B C71B B1B 120.8(3)
F72B C72B C73B 114.8(4)
F72B C72B C71B 120.9(4)
C73B C72B C71B 124.3(4)
F73B C73B C74B 119.8(4)
F73B C73B C72B 120.0(4)
C74B C73B C72B 120.2(4)
F74B C74B C73B 120.5(4)
F74B C74B C75B 120.7(5)
C73B C74B C75B 118.7(4)
F75B C75B C74B 120.1(4)
F75B C75B C76B 120.5(4)
C74B C75B C76B 119.3(4)
F76B C76B C75B 115.8(4)
F76B C76B C71B 119.1(3)
C75B C76B C71B 125.1(4)
C82B C81B C86B 112.7(4)
C82B C81B B1B 126.6(3)
C86B C81B B1B 120.5(3)
F82B C82B C83B 114.0(4)
F82B C82B C81B 121.0(4)
C83B C82B C81B 124.9(4)
F83B C83B C82B 121.2(4)
F83B C83B C84B 119.9(4)
C82B C83B C84B 118.9(4)
F84B C84B C85B 120.5(4)
F84B C84B C83B 120.3(4)
C85B C84B C83B 119.1(4)
F85B C85B C84B 119.1(4)
F85B C85B C86B 121.4(4)
C84B C85B C86B 119.5(4)
F86B C86B C85B 116.0(4)
F86B C86B C81B 119.3(4)
C85B C86B C81B 124.7(4)
C92B C91B C96B 112.8(4)
C92B C91B B1B 127.3(4)
C96B C91B B1B 119.6(3)
F92B C92B C91B 121.2(3)
F92B C92B C93B 114.2(3)
C91B C92B C93B 124.6(4)
F93B C93B C94B 120.4(4)
F93B C93B C92B 120.4(4)
C94B C93B C92B 119.2(4)
F94B C94B C95B 120.7(4)
F94B C94B C93B 120.0(4)
C95B C94B C93B 119.3(4)
F95B C95B C94B 120.5(4)
F95B C95B C96B 120.7(4)
C94B C95B C96B 118.8(4)
F96B C96B C95B 115.3(4)
F96B C96B C91B 119.5(4)
C95B C96B C91B 125.2(4)
Cl11 C101 Cl12 117.4(4)
Cl11 C101 H101 107.9
Cl12 C101 H101 107.9
Cl11 C101 H102 107.9
Cl12 C101 H102 107.9
H101 C101 H102 107.2
Cl22 C201 Cl21 119.4(5)
Cl22 C201 H201 107.5
Cl21 C201 H201 107.5
Cl22 C201 H202 107.5
Cl21 C201 H202 107.5
H201 C201 H202 107.0

loop_
_geom_bond_atom_site_label_1
_geom_bond_atom_site_label_2
_geom_bond_distance
Zr1A C1A 2.225(4)
Zr1A C2A 2.281(4)
Zr1A C10A 2.492(5)
Zr1A C16A 2.520(4)
Zr1A C14A 2.524(4)
Zr1A C15A 2.524(5)
Zr1A C11A 2.533(5)
Zr1A C17A 2.535(4)
Zr1A C13A 2.547(5)
Zr1A C19A 2.550(5)
Zr1A C18A 2.554(5)
Zr1A C12A 2.560(5)
Zr1A P1A 2.7230(12)
P2A C1A 1.756(4)
P2A C41A 1.794(4)
P2A C51A 1.806(4)
P2A C34A 1.807(4)
P1A C33A 1.820(5)
P1A C32A 1.823(5)
P1A C31A 1.831(6)
B1A C61A 1.643(6)
B1A C81A 1.661(6)
B1A C91A 1.661(6)
B1A C71A 1.662(6)
C1A C2A 1.315(6)
C2A C21A 1.469(6)
C10A C11A 1.388(8)
C10A C14A 1.395(8)
C10A H10A 0.9400
C11A C12A 1.414(9)
C11A H11A 0.9400
C12A C13A 1.395(8)
C12A H12A 0.9400
C13A C14A 1.394(8)
C13A H13A 0.9400
C14A H14A 0.9400
C15A C16A 1.400(6)
C15A C19A 1.400(7)
C15A H15A 0.9400
C16A C17A 1.392(6)
C16A H16A 0.9400
C17A C18A 1.403(7)
C17A H17A 0.9400
C18A C19A 1.386(8)
C18A H18A 0.9400
C19A H19A 0.9400
C21A C22A 1.342(9)
C21A C23 1.504(9)
C22A H22A 0.9400
C22A H22B 0.9400
C23 H23A 0.9700
C23 H23B 0.9700
C23 H23C 0.9700
C31A H31A 0.9700
C31A H31B 0.9700
C31A H31C 0.9700
C32A H32A 0.9700
C32A H32B 0.9700
C32A H32C 0.9700
C33A H33A 0.9700
C33A H33B 0.9700
C33A H33C 0.9700
C34A H34A 0.9700
C34A H34B 0.9700
C34A H34C 0.9700
C41A C46A 1.364(6)
C41A C42A 1.392(6)
C42A C43A 1.383(7)
C42A H42A 0.9400
C43A C44A 1.370(8)
C43A H43A 0.9400
C44A C45A 1.367(9)
C44A H44A 0.9400
C45A C46A 1.388(8)
C45A H45A 0.9400
C46A H46A 0.9400
C51A C56A 1.378(6)
C51A C52A 1.390(6)
C52A C53A 1.379(7)
C52A H52A 0.9400
C53A C54A 1.367(9)
C53A H53A 0.9400
C54A C55A 1.380(9)
C54A H54A 0.9400
C55A C56A 1.380(7)
C55A H55A 0.9400
C56A H56A 0.9400
C61A C66A 1.392(6)
C61A C62A 1.401(6)
C62A F62A 1.353(5)
C62A C63A 1.379(6)
C63A F63A 1.338(5)
C63A C64A 1.379(7)
C64A F64A 1.346(5)
C64A C65A 1.366(7)
C65A F65A 1.334(5)
C65A C66A 1.392(6)
C66A F66A 1.348(5)
C71A C76A 1.379(6)
C71A C72A 1.393(6)
C72A F72A 1.355(5)
C72A C73A 1.376(6)
C73A F73A 1.352(5)
C73A C74A 1.356(7)
C74A F74A 1.350(5)
C74A C75A 1.366(7)
C75A F75A 1.338(5)
C75A C76A 1.385(6)
C76A F76A 1.365(5)
C81A C82A 1.381(6)
C81A C86A 1.389(6)
C82A F82A 1.354(5)
C82A C83A 1.389(6)
C83A F83A 1.340(5)
C83A C84A 1.369(7)
C84A F84A 1.350(5)
C84A C85A 1.375(7)
C85A F85A 1.339(5)
C85A C86A 1.382(7)
C86A F86A 1.363(5)
C91A C92A 1.381(6)
C91A C96A 1.393(6)
C92A F92A 1.363(5)
C92A C93A 1.386(6)
C93A F93A 1.351(6)
C93A C94A 1.354(7)
C94A F94A 1.354(5)
C94A C95A 1.366(8)
C95A F95A 1.343(5)
C95A C96A 1.382(7)
C96A F96A 1.351(5)
Zr1B C1B 2.239(4)
Zr1B C2B 2.301(4)
Zr1B C16B 2.498(4)
Zr1B C15B 2.524(4)
Zr1B C17B 2.528(4)
Zr1B C11B 2.528(4)
Zr1B C10B 2.529(4)
Zr1B C14B 2.546(4)
Zr1B C19B 2.546(4)
Zr1B C13B 2.553(4)
Zr1B C12B 2.555(4)
Zr1B C18B 2.560(5)
Zr1B P1B 2.7074(11)
P2B C1B 1.745(4)
P2B C41B 1.792(4)
P2B C34B 1.799(4)
P2B C51B 1.806(4)
P1B C33B 1.818(5)
P1B C32B 1.828(5)
P1B C31B 1.829(5)
B1B C71B 1.651(6)
B1B C91B 1.659(6)
B1B C61B 1.660(6)
B1B C81B 1.668(6)
C1B C2B 1.315(6)
C2B C21B 1.467(6)
C10B C11B 1.403(6)
C10B C14B 1.409(6)
C10B H10B 0.9400
C11B C12B 1.390(6)
C11B H11B 0.9400
C12B C13B 1.387(6)
C12B H12B 0.9400
C13B C14B 1.411(6)
C13B H13B 0.9400
C14B H14B 0.9400
C15B C19B 1.394(7)
C15B C16B 1.397(7)
C15B H15B 0.9400
C16B C17B 1.397(7)
C16B H16B 0.9400
C17B C18B 1.385(8)
C17B H17B 0.9400
C18B C19B 1.399(7)
C18B H18B 0.9400
C19B H19B 0.9400
C21B C22B 1.319(7)
C21B C23B 1.507(7)
C22B H22C 0.9400
C22B H22D 0.9400
C23B H23D 0.9700
C23B H23E 0.9700
C23B H23F 0.9700
C31B H31D 0.9700
C31B H31E 0.9700
C31B H31F 0.9700
C32B H32D 0.9700
C32B H32E 0.9700
C32B H32F 0.9700
C33B H33D 0.9700
C33B H33E 0.9700
C33B H33F 0.9700
C34B H34D 0.9700
C34B H34E 0.9700
C34B H34F 0.9700
C41B C46B 1.376(6)
C41B C42B 1.400(6)
C42B C43B 1.377(7)
C42B H42B 0.9400
C43B C44B 1.379(7)
C43B H43B 0.9400
C44B C45B 1.365(8)
C44B H44B 0.9400
C45B C46B 1.382(7)
C45B H45B 0.9400
C46B H46B 0.9400
C51B C52B 1.378(7)
C51B C56B 1.389(6)
C52B C53B 1.391(7)
C52B H52B 0.9400
C53B C54B 1.354(9)
C53B H53B 0.9400
C54B C55B 1.372(9)
C54B H54B 0.9400
C55B C56B 1.386(7)
C55B H55B 0.9400
C56B H56B 0.9400
C61B C62B 1.388(5)
C61B C66B 1.389(5)
C62B F62B 1.353(4)
C62B C63B 1.379(6)
C63B F63B 1.351(5)
C63B C64B 1.374(6)
C64B F64B 1.338(5)
C64B C65B 1.369(6)
C65B F65B 1.333(4)
C65B C66B 1.379(6)
C66B F66B 1.358(4)
C71B C72B 1.393(5)
C71B C76B 1.398(6)
C72B F72B 1.348(5)
C72B C73B 1.381(6)
C73B F73B 1.349(5)
C73B C74B 1.369(7)
C74B F74B 1.340(5)
C74B C75B 1.373(7)
C75B F75B 1.350(5)
C75B C76B 1.378(6)
C76B F76B 1.358(5)
C81B C82B 1.386(5)
C81B C86B 1.386(5)
C82B F82B 1.353(5)
C82B C83B 1.378(6)
C83B F83B 1.337(5)
C83B C84B 1.379(6)
C84B F84B 1.349(5)
C84B C85B 1.365(6)
C85B F85B 1.351(5)
C85B C86B 1.376(6)
C86B F86B 1.359(4)
C91B C92B 1.372(5)
C91B C96B 1.386(6)
C92B F92B 1.360(4)
C92B C93B 1.386(6)
C93B F93B 1.342(5)
C93B C94B 1.372(6)
C94B F94B 1.342(5)
C94B C95B 1.366(6)
C95B F95B 1.341(5)
C95B C96B 1.377(6)
C96B F96B 1.358(5)
C101 Cl11 1.712(6)
C101 Cl12 1.712(6)
C101 H101 0.9800
C101 H102 0.9800
C201 Cl22 1.636(6)
C201 Cl21 1.734(7)
C201 H201 0.9800
C201 H202 0.9800

loop_
_geom_torsion_atom_site_label_1
_geom_torsion_atom_site_label_2
_geom_torsion_atom_site_label_3
_geom_torsion_atom_site_label_4
_geom_torsion
C1A Zr1A P1A C33A -59.9(3)
C2A Zr1A P1A C33A -63.5(3)
C10A Zr1A P1A C33A 169.2(3)
C16A Zr1A P1A C33A 28.4(3)
C14A Zr1A P1A C33A -152.0(3)
C15A Zr1A P1A C33A 65.5(3)
C11A Zr1A P1A C33A 158.3(3)
C17A Zr1A P1A C33A 27.5(3)
C13A Zr1A P1A C33A -148.6(3)
C19A Zr1A P1A C33A 79.5(3)
C18A Zr1A P1A C33A 57.5(3)
C12A Zr1A P1A C33A -176.7(3)
C1A Zr1A P1A C32A 58.7(3)
C2A Zr1A P1A C32A 55.1(3)
C10A Zr1A P1A C32A -72.2(3)
C16A Zr1A P1A C32A 147.0(3)
C14A Zr1A P1A C32A -33.4(3)
C15A Zr1A P1A C32A -175.9(3)
C11A Zr1A P1A C32A -83.1(3)
C17A Zr1A P1A C32A 146.1(3)
C13A Zr1A P1A C32A -30.0(3)
C19A Zr1A P1A C32A -161.9(3)
C18A Zr1A P1A C32A 176.1(3)
C12A Zr1A P1A C32A -58.1(3)
C1A Zr1A P1A C31A -179.9(3)
C2A Zr1A P1A C31A 176.6(3)
C10A Zr1A P1A C31A 49.2(3)
C16A Zr1A P1A C31A -91.5(3)
C14A Zr1A P1A C31A 88.1(3)
C15A Zr1A P1A C31A -54.5(3)
C11A Zr1A P1A C31A 38.4(3)
C17A Zr1A P1A C31A -92.5(3)
C13A Zr1A P1A C31A 91.5(3)
C19A Zr1A P1A C31A -40.5(3)
C18A Zr1A P1A C31A -62.4(3)
C12A Zr1A P1A C31A 63.3(3)
C41A P2A C1A C2A -150.7(4)
C51A P2A C1A C2A 92.6(4)
C34A P2A C1A C2A -27.4(5)
C41A P2A C1A Zr1A 40.6(6)
C51A P2A C1A Zr1A -76.1(6)
C34A P2A C1A Zr1A 163.8(5)
C10A Zr1A C1A C2A 134.5(3)
C16A Zr1A C1A C2A -121.7(3)
C14A Zr1A C1A C2A 114.0(3)
C15A Zr1A C1A C2A -143.6(3)
C11A Zr1A C1A C2A 116.6(3)
C17A Zr1A C1A C2A -91.5(3)
C13A Zr1A C1A C2A 83.3(3)
C19A Zr1A C1A C2A -127.8(3)
C18A Zr1A C1A C2A -90.4(3)
C12A Zr1A C1A C2A 79.2(3)
P1A Zr1A C1A C2A -6.3(3)
C2A Zr1A C1A P2A 171.0(7)
C10A Zr1A C1A P2A -54.5(6)
C16A Zr1A C1A P2A 49.3(5)
C14A Zr1A C1A P2A -75.0(6)
C15A Zr1A C1A P2A 27.4(6)
C11A Zr1A C1A P2A -72.4(6)
C17A Zr1A C1A P2A 79.5(5)
C13A Zr1A C1A P2A -105.8(6)
C19A Zr1A C1A P2A 43.1(6)
C18A Zr1A C1A P2A 80.6(6)
C12A Zr1A C1A P2A -109.8(5)
P1A Zr1A C1A P2A 164.7(5)
P2A C1A C2A C21A 5.1(8)
Zr1A C1A C2A C21A -179.8(6)
P2A C1A C2A Zr1A -175.2(4)
C10A Zr1A C2A C1A -58.6(3)
C16A Zr1A C2A C1A 56.9(3)
C14A Zr1A C2A C1A -64.3(3)
C15A Zr1A C2A C1A 47.1(3)
C11A Zr1A C2A C1A -99.3(3)
C17A Zr1A C2A C1A 88.3(3)
C13A Zr1A C2A C1A -94.9(3)
C19A Zr1A C2A C1A 87.8(3)
C18A Zr1A C2A C1A 108.4(3)
C12A Zr1A C2A C1A -116.0(3)
P1A Zr1A C2A C1A 174.1(3)
C1A Zr1A C2A C21A 179.6(10)
C10A Zr1A C2A C21A 121.0(9)
C16A Zr1A C2A C21A -123.5(9)
C14A Zr1A C2A C21A 115.3(9)
C15A Zr1A C2A C21A -133.3(9)
C11A Zr1A C2A C21A 80.3(10)
C17A Zr1A C2A C21A -92.1(9)
C13A Zr1A C2A C21A 84.7(9)
C19A Zr1A C2A C21A -92.6(9)
C18A Zr1A C2A C21A -72.0(9)
C12A Zr1A C2A C21A 63.6(9)
P1A Zr1A C2A C21A -6.3(9)
C1A Zr1A C10A C11A -154.8(4)
C2A Zr1A C10A C11A -125.3(4)
C16A Zr1A C10A C11A 123.7(4)
C14A Zr1A C10A C11A -114.7(6)
C15A Zr1A C10A C11A 105.7(4)
C17A Zr1A C10A C11A 102.4(4)
C13A Zr1A C10A C11A -77.8(4)
C19A Zr1A C10A C11A 74.1(4)
C18A Zr1A C10A C11A 67.8(4)
C12A Zr1A C10A C11A -37.8(4)
P1A Zr1A C10A C11A -20.7(4)
C1A Zr1A C10A C14A -40.2(4)
C2A Zr1A C10A C14A -10.7(5)
C16A Zr1A C10A C14A -121.6(4)
C15A Zr1A C10A C14A -139.6(4)
C11A Zr1A C10A C14A 114.7(6)
C17A Zr1A C10A C14A -142.9(3)
C13A Zr1A C10A C14A 36.9(3)
C19A Zr1A C10A C14A -171.2(4)
C18A Zr1A C10A C14A -177.5(3)
C12A Zr1A C10A C14A 76.8(4)
P1A Zr1A C10A C14A 94.0(4)
C14A C10A C11A C12A -0.7(5)
Zr1A C10A C11A C12A 67.6(3)
C14A C10A C11A Zr1A -68.3(3)
C1A Zr1A C11A C10A 34.1(5)
C2A Zr1A C11A C10A 82.8(5)
C16A Zr1A C11A C10A -69.2(4)
C14A Zr1A C11A C10A 37.3(4)
C15A Zr1A C11A C10A -71.1(4)
C17A Zr1A C11A C10A -107.2(4)
C13A Zr1A C11A C10A 77.4(4)
C19A Zr1A C11A C10A -101.5(4)
C18A Zr1A C11A C10A -122.5(4)
C12A Zr1A C11A C10A 113.6(5)
P1A Zr1A C11A C10A 163.3(4)
C1A Zr1A C11A C12A -79.4(4)
C2A Zr1A C11A C12A -30.7(4)
C10A Zr1A C11A C12A -113.6(5)
C16A Zr1A C11A C12A 177.3(3)
C14A Zr1A C11A C12A -76.3(4)
C15A Zr1A C11A C12A 175.3(3)
C17A Zr1A C11A C12A 139.2(3)
C13A Zr1A C11A C12A -36.2(3)
C19A Zr1A C11A C12A 144.9(4)
C18A Zr1A C11A C12A 123.9(3)
P1A Zr1A C11A C12A 49.8(3)
C10A C11A C12A C13A -0.3(6)
Zr1A C11A C12A C13A 65.5(3)
C10A C11A C12A Zr1A -65.9(3)
C1A Zr1A C12A C13A 7.7(4)
C2A Zr1A C12A C13A 43.2(4)
C10A Zr1A C12A C13A -78.2(4)
C16A Zr1A C12A C13A -121.0(4)
C14A Zr1A C12A C13A -37.3(3)
C15A Zr1A C12A C13A -121.2(4)
C11A Zr1A C12A C13A -115.8(5)
C17A Zr1A C12A C13A 169.4(4)
C19A Zr1A C12A C13A -151.4(4)
C18A Zr1A C12A C13A 177.6(3)
P1A Zr1A C12A C13A 116.1(4)
C1A Zr1A C12A C11A 123.5(3)
C2A Zr1A C12A C11A 158.9(3)
C10A Zr1A C12A C11A 37.6(3)
C16A Zr1A C12A C11A -5.2(6)
C14A Zr1A C12A C11A 78.5(4)
C15A Zr1A C12A C11A -5.5(4)
C17A Zr1A C12A C11A -74.8(5)
C13A Zr1A C12A C11A 115.8(5)
C19A Zr1A C12A C11A -35.6(4)
C18A Zr1A C12A C11A -66.6(4)
P1A Zr1A C12A C11A -128.1(3)
C11A C12A C13A C14A 1.2(5)
Zr1A C12A C13A C14A 66.2(3)
C11A C12A C13A Zr1A -65.0(3)
C1A Zr1A C13A C14A 72.2(3)
C2A Zr1A C13A C14A 105.9(3)
C10A Zr1A C13A C14A -37.3(3)
C16A Zr1A C13A C14A 11.0(6)
C15A Zr1A C13A C14A -32.7(4)
C11A Zr1A C13A C14A -77.7(4)
C17A Zr1A C13A C14A 141.2(18)
C19A Zr1A C13A C14A -76.2(4)
C18A Zr1A C13A C14A -118.6(4)
C12A Zr1A C13A C14A -114.5(5)
P1A Zr1A C13A C14A -174.6(3)
C1A Zr1A C13A C12A -173.4(4)
C2A Zr1A C13A C12A -139.6(4)
C10A Zr1A C13A C12A 77.1(4)
C16A Zr1A C13A C12A 125.5(4)
C14A Zr1A C13A C12A 114.5(5)
C15A Zr1A C13A C12A 81.8(4)
C11A Zr1A C13A C12A 36.8(4)
C17A Zr1A C13A C12A -104.3(18)
C19A Zr1A C13A C12A 38.3(5)
C18A Zr1A C13A C12A -4.1(6)
P1A Zr1A C13A C12A -60.1(4)
C12A C13A C14A C10A -1.6(5)
Zr1A C13A C14A C10A 65.6(3)
C12A C13A C14A Zr1A -67.2(3)
C11A C10A C14A C13A 1.4(5)
Zr1A C10A C14A C13A -67.2(3)
C11A C10A C14A Zr1A 68.6(3)
C1A Zr1A C14A C13A -104.6(3)
C2A Zr1A C14A C13A -73.9(3)
C10A Zr1A C14A C13A 114.7(5)
C16A Zr1A C14A C13A -174.0(3)
C15A Zr1A C14A C13A 155.7(3)
C11A Zr1A C14A C13A 77.7(4)
C17A Zr1A C14A C13A -172.5(4)
C19A Zr1A C14A C13A 124.7(3)
C18A Zr1A C14A C13A 119.0(4)
C12A Zr1A C14A C13A 37.0(3)
P1A Zr1A C14A C13A 6.4(4)
C1A Zr1A C14A C10A 140.6(4)
C2A Zr1A C14A C10A 171.4(4)
C16A Zr1A C14A C10A 71.3(4)
C15A Zr1A C14A C10A 41.0(4)
C11A Zr1A C14A C10A -37.0(4)
C17A Zr1A C14A C10A 72.8(5)
C13A Zr1A C14A C10A -114.7(5)
C19A Zr1A C14A C10A 10.0(4)
C18A Zr1A C14A C10A 4.3(6)
C12A Zr1A C14A C10A -77.7(4)
P1A Zr1A C14A C10A -108.3(4)
C1A Zr1A C15A C16A 43.2(3)
C2A Zr1A C15A C16A 18.5(4)
C10A Zr1A C15A C16A 146.2(3)
C14A Zr1A C15A C16A 125.3(3)
C11A Zr1A C15A C16A 176.9(3)
C17A Zr1A C15A C16A -36.9(3)
C13A Zr1A C15A C16A 142.4(3)
C19A Zr1A C15A C16A -113.9(4)
C18A Zr1A C15A C16A -77.3(3)
C12A Zr1A C15A C16A 179.8(3)
P1A Zr1A C15A C16A -86.9(3)
C1A Zr1A C15A C19A 157.1(3)
C2A Zr1A C15A C19A 132.5(3)
C10A Zr1A C15A C19A -99.9(3)
C16A Zr1A C15A C19A 113.9(4)
C14A Zr1A C15A C19A -120.8(3)
C11A Zr1A C15A C19A -69.1(3)
C17A Zr1A C15A C19A 77.1(3)
C13A Zr1A C15A C19A -103.7(4)
C18A Zr1A C15A C19A 36.6(3)
C12A Zr1A C15A C19A -66.2(4)
P1A Zr1A C15A C19A 27.1(4)
C19A C15A C16A C17A -0.6(5)
Zr1A C15A C16A C17A 67.3(3)
C19A C15A C16A Zr1A -67.9(3)
C1A Zr1A C16A C17A 108.4(3)
C2A Zr1A C16A C17A 79.8(3)
C10A Zr1A C16A C17A -149.6(3)
C14A Zr1A C16A C17A 178.7(3)
C15A Zr1A C16A C17A -114.9(4)
C11A Zr1A C16A C17A -118.4(3)
C13A Zr1A C16A C17A 171.9(4)
C19A Zr1A C16A C17A -77.5(3)
C18A Zr1A C16A C17A -37.6(3)
C12A Zr1A C16A C17A -115.2(4)
P1A Zr1A C16A C17A -1.8(3)
C1A Zr1A C16A C15A -136.7(3)
C2A Zr1A C16A C15A -165.3(3)
C10A Zr1A C16A C15A -34.7(3)
C14A Zr1A C16A C15A -66.5(3)
C11A Zr1A C16A C15A -3.6(3)
C17A Zr1A C16A C15A 114.9(4)
C13A Zr1A C16A C15A -73.2(5)
C19A Zr1A C16A C15A 37.4(3)
C18A Zr1A C16A C15A 77.2(3)
C12A Zr1A C16A C15A -0.3(5)
P1A Zr1A C16A C15A 113.1(3)
C15A C16A C17A C18A 0.7(5)
Zr1A C16A C17A C18A 67.7(3)
C15A C16A C17A Zr1A -66.9(3)
C1A Zr1A C17A C16A -68.1(3)
C2A Zr1A C17A C16A -102.0(3)
C10A Zr1A C17A C16A 41.2(4)
C14A Zr1A C17A C16A -2.5(5)
C15A Zr1A C17A C16A 37.2(3)
C11A Zr1A C17A C16A 84.6(3)
C13A Zr1A C17A C16A -137.1(18)
C19A Zr1A C17A C16A 77.5(3)
C18A Zr1A C17A C16A 113.7(4)
C12A Zr1A C17A C16A 127.6(4)
P1A Zr1A C17A C16A 178.4(3)
C1A Zr1A C17A C18A 178.1(3)
C2A Zr1A C17A C18A 144.2(3)
C10A Zr1A C17A C18A -72.5(4)
C16A Zr1A C17A C18A -113.7(4)
C14A Zr1A C17A C18A -116.2(4)
C15A Zr1A C17A C18A -76.6(3)
C11A Zr1A C17A C18A -29.1(4)
C13A Zr1A C17A C18A 109.1(19)
C19A Zr1A C17A C18A -36.2(3)
C12A Zr1A C17A C18A 13.9(5)
P1A Zr1A C17A C18A 64.7(3)
C16A C17A C18A C19A -0.6(5)
Zr1A C17A C18A C19A 66.2(3)
C16A C17A C18A Zr1A -66.8(3)
C1A Zr1A C18A C19A -117.9(3)
C2A Zr1A C18A C19A -156.1(3)
C10A Zr1A C18A C19A 12.1(4)
C16A Zr1A C18A C19A -78.1(3)
C14A Zr1A C18A C19A 9.5(5)
C15A Zr1A C18A C19A -37.3(3)
C11A Zr1A C18A C19A 42.3(3)
C17A Zr1A C18A C19A -115.7(4)
C13A Zr1A C18A C19A 74.7(5)
C12A Zr1A C18A C19A 72.3(3)
P1A Zr1A C18A C19A 134.6(3)
C1A Zr1A C18A C17A -2.2(4)
C2A Zr1A C18A C17A -40.4(3)
C10A Zr1A C18A C17A 127.8(3)
C16A Zr1A C18A C17A 37.6(3)
C14A Zr1A C18A C17A 125.2(4)
C15A Zr1A C18A C17A 78.4(3)
C11A Zr1A C18A C17A 158.0(3)
C13A Zr1A C18A C17A -169.6(4)
C19A Zr1A C18A C17A 115.7(4)
C12A Zr1A C18A C17A -172.0(3)
P1A Zr1A C18A C17A -109.7(3)
C17A C18A C19A C15A 0.2(5)
Zr1A C18A C19A C15A 65.8(3)
C17A C18A C19A Zr1A -65.6(3)
C16A C15A C19A C18A 0.3(5)
Zr1A C15A C19A C18A -66.8(3)
C16A C15A C19A Zr1A 67.0(3)
C1A Zr1A C19A C18A 84.7(4)
C2A Zr1A C19A C18A 37.5(4)
C10A Zr1A C19A C18A -169.2(3)
C16A Zr1A C19A C18A 77.2(3)
C14A Zr1A C19A C18A -174.5(3)
C15A Zr1A C19A C18A 114.8(5)
C11A Zr1A C19A C18A -137.8(3)
C17A Zr1A C19A C18A 36.8(3)
C13A Zr1A C19A C18A -139.0(3)
C12A Zr1A C19A C18A -119.3(3)
P1A Zr1A C19A C18A -43.3(3)
C1A Zr1A C19A C15A -30.1(4)
C2A Zr1A C19A C15A -77.3(4)
C10A Zr1A C19A C15A 76.0(3)
C16A Zr1A C19A C15A -37.6(3)
C14A Zr1A C19A C15A 70.7(3)
C11A Zr1A C19A C15A 107.4(3)
C17A Zr1A C19A C15A -78.0(3)
C13A Zr1A C19A C15A 106.2(3)
C18A Zr1A C19A C15A -114.8(5)
C12A Zr1A C19A C15A 125.9(3)
P1A Zr1A C19A C15A -158.1(3)
C1A C2A C21A C22A -90.6(8)
Zr1A C2A C21A C22A 89.9(10)
C1A C2A C21A C23 90.0(7)
Zr1A C2A C21A C23 -89.5(10)
C1A P2A C41A C46A 142.5(4)
C51A P2A C41A C46A -98.9(4)
C34A P2A C41A C46A 15.7(5)
C1A P2A C41A C42A -42.9(4)
C51A P2A C41A C42A 75.8(4)
C34A P2A C41A C42A -169.6(4)
C46A C41A C42A C43A 0.4(8)
P2A C41A C42A C43A -174.5(4)
C41A C42A C43A C44A -1.4(9)
C42A C43A C44A C45A 1.8(10)
C43A C44A C45A C46A -1.1(11)
C42A C41A C46A C45A 0.4(8)
P2A C41A C46A C45A 174.9(5)
C44A C45A C46A C41A 0.0(10)
C1A P2A C51A C56A -39.6(4)
C41A P2A C51A C56A -160.3(4)
C34A P2A C51A C56A 84.7(4)
C1A P2A C51A C52A 140.1(4)
C41A P2A C51A C52A 19.4(4)
C34A P2A C51A C52A -95.6(4)
C56A C51A C52A C53A -0.1(8)
P2A C51A C52A C53A -179.8(5)
C51A C52A C53A C54A 1.0(9)
C52A C53A C54A C55A -1.7(10)
C53A C54A C55A C56A 1.4(9)
C52A C51A C56A C55A -0.2(7)
P2A C51A C56A C55A 179.5(4)
C54A C55A C56A C51A -0.5(8)
C81A B1A C61A C66A 135.5(4)
C91A B1A C61A C66A -103.0(5)
C71A B1A C61A C66A 20.7(6)
C81A B1A C61A C62A -51.0(5)
C91A B1A C61A C62A 70.4(5)
C71A B1A C61A C62A -165.8(4)
C66A C61A C62A F62A 177.1(4)
B1A C61A C62A F62A 2.8(6)
C66A C61A C62A C63A -4.3(7)
B1A C61A C62A C63A -178.6(4)
F62A C62A C63A F63A 0.1(7)
C61A C62A C63A F63A -178.5(4)
F62A C62A C63A C64A -178.8(4)
C61A C62A C63A C64A 2.7(8)
F63A C63A C64A F64A 0.2(8)
C62A C63A C64A F64A 179.1(4)
F63A C63A C64A C65A -178.4(4)
C62A C63A C64A C65A 0.5(8)
F64A C64A C65A F65A 0.5(7)
C63A C64A C65A F65A 179.1(4)
F64A C64A C65A C66A 180.0(4)
C63A C64A C65A C66A -1.5(7)
C62A C61A C66A F66A -178.6(4)
B1A C61A C66A F66A -4.7(7)
C62A C61A C66A C65A 3.2(6)
B1A C61A C66A C65A 177.1(4)
F65A C65A C66A F66A 0.6(6)
C64A C65A C66A F66A -178.8(4)
F65A C65A C66A C61A 178.9(4)
C64A C65A C66A C61A -0.5(7)
C61A B1A C71A C76A -131.8(5)
C81A B1A C71A C76A 105.4(5)
C91A B1A C71A C76A -15.3(6)
C61A B1A C71A C72A 54.6(5)
C81A B1A C71A C72A -68.1(4)
C91A B1A C71A C72A 171.2(4)
C76A C71A C72A F72A -178.9(4)
B1A C71A C72A F72A -4.4(6)
C76A C71A C72A C73A 2.6(6)
B1A C71A C72A C73A 177.1(4)
F72A C72A C73A F73A 1.0(6)
C71A C72A C73A F73A 179.5(4)
F72A C72A C73A C74A 179.7(4)
C71A C72A C73A C74A -1.8(7)
F73A C73A C74A F74A -0.6(7)
C72A C73A C74A F74A -179.3(4)
F73A C73A C74A C75A 179.5(4)
C72A C73A C74A C75A 0.8(7)
F74A C74A C75A F75A -1.3(8)
C73A C74A C75A F75A 178.7(5)
F74A C74A C75A C76A 179.3(5)
C73A C74A C75A C76A -0.8(8)
C72A C71A C76A F76A 178.4(4)
B1A C71A C76A F76A 4.6(7)
C72A C71A C76A C75A -2.6(7)
B1A C71A C76A C75A -176.5(5)
F75A C75A C76A F76A 1.4(7)
C74A C75A C76A F76A -179.1(4)
F75A C75A C76A C71A -177.6(5)
C74A C75A C76A C71A 1.9(8)
C61A B1A C81A C82A -16.3(6)
C91A B1A C81A C82A -132.4(4)
C71A B1A C81A C82A 104.9(5)
C61A B1A C81A C86A 168.1(4)
C91A B1A C81A C86A 52.1(5)
C71A B1A C81A C86A -70.7(5)
C86A C81A C82A F82A 177.2(4)
B1A C81A C82A F82A 1.3(6)
C86A C81A C82A C83A -1.2(6)
B1A C81A C82A C83A -177.1(4)
F82A C82A C83A F83A 0.4(6)
C81A C82A C83A F83A 178.9(4)
F82A C82A C83A C84A -178.9(4)
C81A C82A C83A C84A -0.4(7)
F83A C83A C84A F84A 1.6(6)
C82A C83A C84A F84A -179.1(4)
F83A C83A C84A C85A -178.6(4)
C82A C83A C84A C85A 0.7(6)
F84A C84A C85A F85A -0.9(7)
C83A C84A C85A F85A 179.3(4)
F84A C84A C85A C86A -179.5(4)
C83A C84A C85A C86A 0.6(7)
F85A C85A C86A F86A -0.2(6)
C84A C85A C86A F86A 178.4(4)
F85A C85A C86A C81A 178.8(4)
C84A C85A C86A C81A -2.6(7)
C82A C81A C86A F86A -178.3(4)
B1A C81A C86A F86A -2.1(6)
C82A C81A C86A C85A 2.7(6)
B1A C81A C86A C85A 178.9(4)
C61A B1A C91A C92A 70.5(5)
C81A B1A C91A C92A -166.2(4)
C71A B1A C91A C92A -51.7(5)
C61A B1A C91A C96A -103.0(5)
C81A B1A C91A C96A 20.3(6)
C71A B1A C91A C96A 134.9(4)
C96A C91A C92A F92A 175.4(4)
B1A C91A C92A F92A 1.1(6)
C96A C91A C92A C93A -3.9(7)
B1A C91A C92A C93A -178.3(4)
F92A C92A C93A F93A 0.7(7)
C91A C92A C93A F93A -180.0(4)
F92A C92A C93A C94A -176.8(4)
C91A C92A C93A C94A 2.5(8)
F93A C93A C94A F94A 1.6(8)
C92A C93A C94A F94A 179.1(4)
F93A C93A C94A C95A -176.1(5)
C92A C93A C94A C95A 1.3(8)
F94A C94A C95A F95A -0.4(7)
C93A C94A C95A F95A 177.3(5)
F94A C94A C95A C96A 178.9(4)
C93A C94A C95A C96A -3.4(8)
F95A C95A C96A F96A -0.6(6)
C94A C95A C96A F96A -179.9(4)
F95A C95A C96A C91A -178.9(4)
C94A C95A C96A C91A 1.8(7)
C92A C91A C96A F96A -176.5(4)
B1A C91A C96A F96A -2.7(7)
C92A C91A C96A C95A 1.7(6)
B1A C91A C96A C95A 175.6(4)
C1B Zr1B P1B C33B 62.7(2)
C2B Zr1B P1B C33B 57.6(2)
C16B Zr1B P1B C33B -67.0(2)
C15B Zr1B P1B C33B -28.0(2)
C17B Zr1B P1B C33B -78.4(2)
C11B Zr1B P1B C33B 150.1(2)
C10B Zr1B P1B C33B 153.8(2)
C14B Zr1B P1B C33B -168.4(2)
C19B Zr1B P1B C33B -26.0(2)
C13B Zr1B P1B C33B -157.4(2)
C12B Zr1B P1B C33B 178.6(2)
C18B Zr1B P1B C33B -54.7(2)
C1B Zr1B P1B C32B -55.6(2)
C2B Zr1B P1B C32B -60.6(2)
C16B Zr1B P1B C32B 174.7(2)
C15B Zr1B P1B C32B -146.3(2)
C17B Zr1B P1B C32B 163.3(2)
C11B Zr1B P1B C32B 31.8(2)
C10B Zr1B P1B C32B 35.5(2)
C14B Zr1B P1B C32B 73.3(2)
C19B Zr1B P1B C32B -144.3(2)
C13B Zr1B P1B C32B 84.3(2)
C12B Zr1B P1B C32B 60.3(2)
C18B Zr1B P1B C32B -173.0(2)
C1B Zr1B P1B C31B -176.1(2)
C2B Zr1B P1B C31B 178.9(2)
C16B Zr1B P1B C31B 54.2(3)
C15B Zr1B P1B C31B 93.2(2)
C17B Zr1B P1B C31B 42.8(2)
C11B Zr1B P1B C31B -88.7(2)
C10B Zr1B P1B C31B -85.0(2)
C14B Zr1B P1B C31B -47.2(2)
C19B Zr1B P1B C31B 95.2(2)
C13B Zr1B P1B C31B -36.2(2)
C12B Zr1B P1B C31B -60.2(2)
C18B Zr1B P1B C31B 66.6(2)
C41B P2B C1B C2B -145.6(4)
C34B P2B C1B C2B -21.9(5)
C51B P2B C1B C2B 97.1(4)
C41B P2B C1B Zr1B 48.8(5)
C34B P2B C1B Zr1B 172.5(4)
C51B P2B C1B Zr1B -68.5(5)
C16B Zr1B C1B C2B 131.9(3)
C15B Zr1B C1B C2B 111.3(3)
C17B Zr1B C1B C2B 113.6(3)
C11B Zr1B C1B C2B -95.8(3)
C10B Zr1B C1B C2B -127.1(3)
C14B Zr1B C1B C2B -146.7(2)
C19B Zr1B C1B C2B 80.6(3)
C13B Zr1B C1B C2B -126.8(3)
C12B Zr1B C1B C2B -90.9(3)
C18B Zr1B C1B C2B 76.9(3)
P1B Zr1B C1B C2B -8.9(3)
C2B Zr1B C1B P2B 168.9(6)
C16B Zr1B C1B P2B -59.2(5)
C15B Zr1B C1B P2B -79.8(4)
C17B Zr1B C1B P2B -77.5(5)
C11B Zr1B C1B P2B 73.1(4)
C10B Zr1B C1B P2B 41.8(4)
C14B Zr1B C1B P2B 22.2(5)
C19B Zr1B C1B P2B -110.5(5)
C13B Zr1B C1B P2B 42.1(5)
C12B Zr1B C1B P2B 78.0(5)
C18B Zr1B C1B P2B -114.2(4)
P1B Zr1B C1B P2B 159.9(4)
P2B C1B C2B C21B 9.1(8)
Zr1B C1B C2B C21B -177.6(5)
P2B C1B C2B Zr1B -173.2(4)
C16B Zr1B C2B C1B -60.8(3)
C15B Zr1B C2B C1B -66.3(3)
C17B Zr1B C2B C1B -100.6(3)
C11B Zr1B C2B C1B 84.4(3)
C10B Zr1B C2B C1B 53.2(3)
C14B Zr1B C2B C1B 45.7(3)
C19B Zr1B C2B C1B -97.1(3)
C13B Zr1B C2B C1B 91.7(3)
C12B Zr1B C2B C1B 107.0(3)
C18B Zr1B C2B C1B -117.7(3)
P1B Zr1B C2B C1B 171.5(2)
C1B Zr1B C2B C21B 175.7(10)
C16B Zr1B C2B C21B 114.9(8)
C15B Zr1B C2B C21B 109.4(8)
C17B Zr1B C2B C21B 75.1(9)
C11B Zr1B C2B C21B -100.0(8)
C10B Zr1B C2B C21B -131.1(8)
C14B Zr1B C2B C21B -138.7(8)
C19B Zr1B C2B C21B 78.6(8)
C13B Zr1B C2B C21B -92.6(8)
C12B Zr1B C2B C21B -77.3(8)
C18B Zr1B C2B C21B 57.9(8)
P1B Zr1B C2B C21B -12.8(8)
C1B Zr1B C10B C11B 102.9(3)
C2B Zr1B C10B C11B 76.1(3)
C16B Zr1B C10B C11B -154.7(3)
C15B Zr1B C10B C11B 174.9(2)
C17B Zr1B C10B C11B -124.1(3)
C14B Zr1B C10B C11B -114.3(4)
C19B Zr1B C10B C11B 172.6(3)
C13B Zr1B C10B C11B -76.9(3)
C12B Zr1B C10B C11B -37.1(3)
C18B Zr1B C10B C11B -121.0(3)
P1B Zr1B C10B C11B -6.9(3)
C1B Zr1B C10B C14B -142.8(3)
C2B Zr1B C10B C14B -169.5(3)
C16B Zr1B C10B C14B -40.3(3)
C15B Zr1B C10B C14B -70.8(3)
C17B Zr1B C10B C14B -9.8(3)
C11B Zr1B C10B C14B 114.3(4)
C19B Zr1B C10B C14B -73.0(4)
C13B Zr1B C10B C14B 37.4(3)
C12B Zr1B C10B C14B 77.2(3)
C18B Zr1B C10B C14B -6.7(4)
P1B Zr1B C10B C14B 107.4(2)
C14B C10B C11B C12B 0.7(5)
Zr1B C10B C11B C12B 68.1(3)
C14B C10B C11B Zr1B -67.4(3)
C1B Zr1B C11B C12B 171.9(3)
C2B Zr1B C11B C12B 138.4(3)
C16B Zr1B C11B C12B -80.5(3)
C15B Zr1B C11B C12B -123.3(3)
C17B Zr1B C11B C12B -37.0(4)
C10B Zr1B C11B C12B -114.1(4)
C14B Zr1B C11B C12B -76.8(3)
C19B Zr1B C11B C12B 119(2)
C13B Zr1B C11B C12B -36.2(2)
C18B Zr1B C11B C12B 4.7(5)
P1B Zr1B C11B C12B 59.9(3)
C1B Zr1B C11B C10B -74.0(3)
C2B Zr1B C11B C10B -107.4(3)
C16B Zr1B C11B C10B 33.7(4)
C15B Zr1B C11B C10B -9.2(4)
C17B Zr1B C11B C10B 77.1(3)
C14B Zr1B C11B C10B 37.4(2)
C19B Zr1B C11B C10B -126(2)
C13B Zr1B C11B C10B 77.9(3)
C12B Zr1B C11B C10B 114.1(4)
C18B Zr1B C11B C10B 118.8(4)
P1B Zr1B C11B C10B 174.0(3)
C10B C11B C12B C13B -1.1(5)
Zr1B C11B C12B C13B 66.1(3)
C10B C11B C12B Zr1B -67.2(3)
C1B Zr1B C12B C13B -125.2(3)
C2B Zr1B C12B C13B -162.9(3)
C16B Zr1B C12B C13B 5.5(3)
C15B Zr1B C12B C13B 2.9(5)
C17B Zr1B C12B C13B 36.4(3)
C11B Zr1B C12B C13B -115.8(4)
C10B Zr1B C12B C13B -78.2(3)
C14B Zr1B C12B C13B -37.4(3)
C19B Zr1B C12B C13B 72.1(4)
C18B Zr1B C12B C13B 66.8(3)
P1B Zr1B C12B C13B 129.1(3)
C1B Zr1B C12B C11B -9.4(3)
C2B Zr1B C12B C11B -47.0(3)
C16B Zr1B C12B C11B 121.4(3)
C15B Zr1B C12B C11B 118.7(4)
C17B Zr1B C12B C11B 152.2(3)
C10B Zr1B C12B C11B 37.6(3)
C14B Zr1B C12B C11B 78.5(3)
C19B Zr1B C12B C11B -172.0(3)
C13B Zr1B C12B C11B 115.8(4)
C18B Zr1B C12B C11B -177.4(3)
P1B Zr1B C12B C11B -115.1(3)
C11B C12B C13B C14B 1.0(5)
Zr1B C12B C13B C14B 66.5(3)
C11B C12B C13B Zr1B -65.4(3)
C1B Zr1B C13B C12B 76.9(3)
C2B Zr1B C13B C12B 27.3(4)
C16B Zr1B C13B C12B -175.2(3)
C15B Zr1B C13B C12B -178.4(3)
C17B Zr1B C13B C12B -144.1(3)
C11B Zr1B C13B C12B 36.5(3)
C10B Zr1B C13B C12B 77.2(3)
C14B Zr1B C13B C12B 114.7(4)
C19B Zr1B C13B C12B -141.0(3)
C18B Zr1B C13B C12B -124.1(3)
P1B Zr1B C13B C12B -47.9(3)
C1B Zr1B C13B C14B -37.9(3)
C2B Zr1B C13B C14B -87.5(3)
C16B Zr1B C13B C14B 70.1(3)
C15B Zr1B C13B C14B 66.8(3)
C17B Zr1B C13B C14B 101.1(3)
C11B Zr1B C13B C14B -78.3(3)
C10B Zr1B C13B C14B -37.6(3)
C19B Zr1B C13B C14B 104.2(3)
C12B Zr1B C13B C14B -114.7(4)
C18B Zr1B C13B C14B 121.2(3)
P1B Zr1B C13B C14B -162.7(3)
C11B C10B C14B C13B -0.1(5)
Zr1B C10B C14B C13B -67.0(3)
C11B C10B C14B Zr1B 66.9(3)
C12B C13B C14B C10B -0.6(5)
Zr1B C13B C14B C10B 66.3(3)
C12B C13B C14B Zr1B -66.9(3)
C1B Zr1B C14B C10B 38.3(3)
C2B Zr1B C14B C10B 14.0(3)
C16B Zr1B C14B C10B 139.8(3)
C15B Zr1B C14B C10B 120.9(3)
C17B Zr1B C14B C10B 171.4(3)
C11B Zr1B C14B C10B -37.3(3)
C19B Zr1B C14B C10B 141.0(3)
C13B Zr1B C14B C10B -114.0(4)
C12B Zr1B C14B C10B -77.4(3)
C18B Zr1B C14B C10B 176.2(3)
P1B Zr1B C14B C10B -93.0(3)
C1B Zr1B C14B C13B 152.3(3)
C2B Zr1B C14B C13B 128.0(3)
C16B Zr1B C14B C13B -106.2(3)
C15B Zr1B C14B C13B -125.1(3)
C17B Zr1B C14B C13B -74.6(3)
C11B Zr1B C14B C13B 76.7(3)
C10B Zr1B C14B C13B 114.0(4)
C19B Zr1B C14B C13B -105.0(3)
C12B Zr1B C14B C13B 36.6(3)
C18B Zr1B C14B C13B -69.8(3)
P1B Zr1B C14B C13B 21.0(3)
C1B Zr1B C15B C19B -105.3(3)
C2B Zr1B C15B C19B -74.2(3)
C16B Zr1B C15B C19B 114.3(4)
C17B Zr1B C15B C19B 76.8(3)
C11B Zr1B C15B C19B -172.4(3)
C10B Zr1B C15B C19B -177.9(3)
C14B Zr1B C15B C19B 150.7(3)
C13B Zr1B C15B C19B 120.4(3)
C12B Zr1B C15B C19B 118.7(4)
C18B Zr1B C15B C19B 36.9(3)
P1B Zr1B C15B C19B 3.9(3)
C1B Zr1B C15B C16B 140.3(3)
C2B Zr1B C15B C16B 171.4(3)
C17B Zr1B C15B C16B -37.6(3)
C11B Zr1B C15B C16B 73.3(4)
C10B Zr1B C15B C16B 67.7(3)
C14B Zr1B C15B C16B 36.4(3)
C19B Zr1B C15B C16B -114.3(4)
C13B Zr1B C15B C16B 6.1(4)
C12B Zr1B C15B C16B 4.3(5)
C18B Zr1B C15B C16B -77.4(3)
P1B Zr1B C15B C16B -110.5(3)
C19B C15B C16B C17B 0.9(5)
Zr1B C15B C16B C17B 68.3(3)
C19B C15B C16B Zr1B -67.4(3)
C1B Zr1B C16B C15B -40.3(3)
C2B Zr1B C16B C15B -10.4(4)
C17B Zr1B C16B C15B 113.9(5)
C11B Zr1B C16B C15B -141.0(3)
C10B Zr1B C16B C15B -123.4(3)
C14B Zr1B C16B C15B -144.0(3)
C19B Zr1B C16B C15B 37.1(3)
C13B Zr1B C16B C15B -174.8(3)
C12B Zr1B C16B C15B -177.7(3)
C18B Zr1B C16B C15B 77.2(3)
P1B Zr1B C16B C15B 92.3(3)
C1B Zr1B C16B C17B -154.2(3)
C2B Zr1B C16B C17B -124.3(3)
C15B Zr1B C16B C17B -113.9(5)
C11B Zr1B C16B C17B 105.1(3)
C10B Zr1B C16B C17B 122.7(3)
C14B Zr1B C16B C17B 102.1(3)
C19B Zr1B C16B C17B -76.8(3)
C13B Zr1B C16B C17B 71.3(3)
C12B Zr1B C16B C17B 68.4(4)
C18B Zr1B C16B C17B -36.7(3)
P1B Zr1B C16B C17B -21.6(4)
C15B C16B C17B C18B -0.4(5)
Zr1B C16B C17B C18B 67.8(3)
C15B C16B C17B Zr1B -68.2(3)
C1B Zr1B C17B C18B -79.8(4)
C2B Zr1B C17B C18B -32.4(4)
C16B Zr1B C17B C18B -114.6(4)
C15B Zr1B C17B C18B -77.0(3)
C11B Zr1B C17B C18B 141.0(3)
C10B Zr1B C17B C18B 177.1(3)
C14B Zr1B C17B C18B 171.9(3)
C19B Zr1B C17B C18B -36.7(3)
C13B Zr1B C17B C18B 140.3(3)
C12B Zr1B C17B C18B 121.9(3)
P1B Zr1B C17B C18B 48.2(3)
C1B Zr1B C17B C16B 34.8(4)
C2B Zr1B C17B C16B 82.2(4)
C15B Zr1B C17B C16B 37.6(3)
C11B Zr1B C17B C16B -104.4(3)
C10B Zr1B C17B C16B -68.3(3)
C14B Zr1B C17B C16B -73.5(3)
C19B Zr1B C17B C16B 77.9(3)
C13B Zr1B C17B C16B -105.0(3)
C12B Zr1B C17B C16B -123.5(3)
C18B Zr1B C17B C16B 114.6(4)
P1B Zr1B C17B C16B 162.8(3)
C16B C17B C18B C19B -0.2(5)
Zr1B C17B C18B C19B 65.7(3)
C16B C17B C18B Zr1B -65.9(3)
C1B Zr1B C18B C17B 122.5(3)
C2B Zr1B C18B C17B 157.1(3)
C16B Zr1B C18B C17B 37.5(3)
C15B Zr1B C18B C17B 78.4(3)
C11B Zr1B C18B C17B -72.4(4)
C10B Zr1B C18B C17B -5.1(5)
C14B Zr1B C18B C17B -9.1(3)
C19B Zr1B C18B C17B 115.4(4)
C13B Zr1B C18B C17B -40.0(3)
C12B Zr1B C18B C17B -69.6(3)
P1B Zr1B C18B C17B -130.2(3)
C1B Zr1B C18B C19B 7.1(4)
C2B Zr1B C18B C19B 41.7(3)
C16B Zr1B C18B C19B -77.9(3)
C15B Zr1B C18B C19B -37.1(3)
C17B Zr1B C18B C19B -115.4(4)
C11B Zr1B C18B C19B 172.2(3)
C10B Zr1B C18B C19B -120.5(4)
C14B Zr1B C18B C19B -124.6(3)
C13B Zr1B C18B C19B -155.4(3)
C12B Zr1B C18B C19B 175.0(3)
P1B Zr1B C18B C19B 114.4(3)
C16B C15B C19B C18B -1.1(5)
Zr1B C15B C19B C18B -67.1(3)
C16B C15B C19B Zr1B 66.0(3)
C17B C18B C19B C15B 0.8(5)
Zr1B C18B C19B C15B 66.1(3)
C17B C18B C19B Zr1B -65.3(3)
C1B Zr1B C19B C15B 71.3(3)
C2B Zr1B C19B C15B 104.7(3)
C16B Zr1B C19B C15B -37.5(3)
C17B Zr1B C19B C15B -78.3(3)
C11B Zr1B C19B C15B 124(2)
C10B Zr1B C19B C15B 3.7(5)
C14B Zr1B C19B C15B -38.9(4)
C13B Zr1B C19B C15B -82.1(3)
C12B Zr1B C19B C15B -123.6(3)
C18B Zr1B C19B C15B -114.7(4)
P1B Zr1B C19B C15B -176.7(3)
C1B Zr1B C19B C18B -173.9(3)
C2B Zr1B C19B C18B -140.6(3)
C16B Zr1B C19B C18B 77.2(3)
C15B Zr1B C19B C18B 114.7(4)
C17B Zr1B C19B C18B 36.4(3)
C11B Zr1B C19B C18B -121(2)
C10B Zr1B C19B C18B 118.4(4)
C14B Zr1B C19B C18B 75.8(4)
C13B Zr1B C19B C18B 32.6(4)
C12B Zr1B C19B C18B -8.9(5)
P1B Zr1B C19B C18B -62.0(3)
C1B C2B C21B C22B -92.5(7)
Zr1B C2B C21B C22B 93.1(9)
C1B C2B C21B C23B 87.7(6)
Zr1B C2B C21B C23B -86.7(9)
C1B P2B C41B C46B 140.1(4)
C34B P2B C41B C46B 13.2(4)
C51B P2B C41B C46B -103.4(4)
C1B P2B C41B C42B -43.2(4)
C34B P2B C41B C42B -170.0(4)
C51B P2B C41B C42B 73.3(4)
C46B C41B C42B C43B -1.5(7)
P2B C41B C42B C43B -178.4(4)
C41B C42B C43B C44B -0.5(8)
C42B C43B C44B C45B 1.5(8)
C43B C44B C45B C46B -0.5(8)
C42B C41B C46B C45B 2.5(7)
P2B C41B C46B C45B 179.2(4)
C44B C45B C46B C41B -1.5(8)
C1B P2B C51B C52B 129.4(4)
C41B P2B C51B C52B 9.5(4)
C34B P2B C51B C52B -107.6(4)
C1B P2B C51B C56B -47.4(4)
C41B P2B C51B C56B -167.3(3)
C34B P2B C51B C56B 75.7(4)
C56B C51B C52B C53B 2.7(7)
P2B C51B C52B C53B -174.0(4)
C51B C52B C53B C54B -0.6(8)
C52B C53B C54B C55B -2.4(9)
C53B C54B C55B C56B 3.4(8)
C54B C55B C56B C51B -1.3(7)
C52B C51B C56B C55B -1.7(7)
P2B C51B C56B C55B 175.1(3)
C71B B1B C61B C62B -164.0(4)
C91B B1B C61B C62B 73.8(4)
C81B B1B C61B C62B -48.8(5)
C71B B1B C61B C66B 24.0(6)
C91B B1B C61B C66B -98.2(4)
C81B B1B C61B C66B 139.2(4)
C66B C61B C62B F62B 176.5(4)
B1B C61B C62B F62B 3.4(6)
C66B C61B C62B C63B -3.8(6)
B1B C61B C62B C63B -176.8(4)
F62B C62B C63B F63B 1.7(6)
C61B C62B C63B F63B -178.1(4)
F62B C62B C63B C64B -177.8(4)
C61B C62B C63B C64B 2.4(7)
F63B C63B C64B F64B -0.9(7)
C62B C63B C64B F64B 178.6(4)
F63B C63B C64B C65B -179.4(4)
C62B C63B C64B C65B 0.1(7)
F64B C64B C65B F65B -0.3(6)
C63B C64B C65B F65B 178.2(4)
F64B C64B C65B C66B -179.3(4)
C63B C64B C65B C66B -0.9(6)
F65B C65B C66B F66B 1.1(6)
C64B C65B C66B F66B -179.8(4)
F65B C65B C66B C61B -179.8(4)
C64B C65B C66B C61B -0.8(7)
C62B C61B C66B F66B -178.1(4)
B1B C61B C66B F66B -5.6(6)
C62B C61B C66B C65B 2.9(6)
B1B C61B C66B C65B 175.4(4)
C91B B1B C71B C72B -22.4(6)
C61B B1B C71B C72B -137.8(4)
C81B B1B C71B C72B 100.8(4)
C91B B1B C71B C76B 163.4(4)
C61B B1B C71B C76B 48.0(5)
C81B B1B C71B C76B -73.5(4)
C76B C71B C72B F72B 177.7(4)
B1B C71B C72B F72B 3.1(7)
C76B C71B C72B C73B -3.5(6)
B1B C71B C72B C73B -178.2(4)
F72B C72B C73B F73B 0.1(6)
C71B C72B C73B F73B -178.8(4)
F72B C72B C73B C74B 180.0(4)
C71B C72B C73B C74B 1.2(8)
F73B C73B C74B F74B -0.3(7)
C72B C73B C74B F74B 179.7(4)
F73B C73B C74B C75B -179.3(4)
C72B C73B C74B C75B 0.8(7)
F74B C74B C75B F75B -1.0(7)
C73B C74B C75B F75B 177.9(4)
F74B C74B C75B C76B -178.9(4)
C73B C74B C75B C76B 0.0(7)
F75B C75B C76B F76B 0.6(6)
C74B C75B C76B F76B 178.5(4)
F75B C75B C76B C71B 179.2(4)
C74B C75B C76B C71B -2.9(7)
C72B C71B C76B F76B -177.0(4)
B1B C71B C76B F76B -2.0(6)
C72B C71B C76B C75B 4.4(7)
B1B C71B C76B C75B 179.4(4)
C71B B1B C81B C82B 99.8(4)
C91B B1B C81B C82B -137.6(4)
C61B B1B C81B C82B -22.5(5)
C71B B1B C81B C86B -74.4(4)
C91B B1B C81B C86B 48.3(5)
C61B B1B C81B C86B 163.4(3)
C86B C81B C82B F82B 177.7(3)
B1B C81B C82B F82B 3.2(6)
C86B C81B C82B C83B -1.6(6)
B1B C81B C82B C83B -176.1(4)
F82B C82B C83B F83B -0.8(6)
C81B C82B C83B F83B 178.5(4)
F82B C82B C83B C84B 179.1(4)
C81B C82B C83B C84B -1.5(7)
F83B C83B C84B F84B 0.9(7)
C82B C83B C84B F84B -179.1(4)
F83B C83B C84B C85B -177.5(4)
C82B C83B C84B C85B 2.6(7)
F84B C84B C85B F85B -0.4(7)
C83B C84B C85B F85B 177.9(4)
F84B C84B C85B C86B -178.7(4)
C83B C84B C85B C86B -0.4(7)
F85B C85B C86B F86B -0.2(6)
C84B C85B C86B F86B 178.1(4)
F85B C85B C86B C81B 178.6(4)
C84B C85B C86B C81B -3.1(7)
C82B C81B C86B F86B -177.3(3)
B1B C81B C86B F86B -2.4(6)
C82B C81B C86B C85B 4.0(6)
B1B C81B C86B C85B 178.9(4)
C71B B1B C91B C92B 137.7(4)
C61B B1B C91B C92B -99.9(4)
C81B B1B C91B C92B 21.7(5)
C71B B1B C91B C96B -49.1(5)
C61B B1B C91B C96B 73.3(4)
C81B B1B C91B C96B -165.1(3)
C96B C91B C92B F92B -177.5(3)
B1B C91B C92B F92B -3.9(6)
C96B C91B C92B C93B 2.9(6)
B1B C91B C92B C93B 176.5(4)
F92B C92B C93B F93B -0.4(6)
C91B C92B C93B F93B 179.2(4)
F92B C92B C93B C94B 179.9(4)
C91B C92B C93B C94B -0.4(6)
F93B C93B C94B F94B 0.3(6)
C92B C93B C94B F94B 180.0(4)
F93B C93B C94B C95B 179.4(4)
C92B C93B C94B C95B -1.0(6)
F94B C94B C95B F95B 0.0(6)
C93B C94B C95B F95B -179.0(4)
F94B C94B C95B C96B 178.7(4)
C93B C94B C95B C96B -0.3(6)
F95B C95B C96B F96B 0.2(5)
C94B C95B C96B F96B -178.5(4)
F95B C95B C96B C91B -178.1(4)
C94B C95B C96B C91B 3.2(6)
C92B C91B C96B F96B 177.5(3)
B1B C91B C96B F96B 3.3(5)
C92B C91B C96B C95B -4.3(6)
B1B C91B C96B C95B -178.4(4)
